data_8000252
loop_
_publ_author_name
'Dong, Hongwei'
'Liao, Lingwen'
'Wu, Zhikun'

_publ_section_title
;
 Two-Way Transformation between fcc- and Nonfcc-Structured Gold
 Nanoclusters.
;
_journal_issue 21
_journal_name_full 'The journal of physical chemistry letters'
_journal_page_first 5338
_journal_page_last 5343
_journal_paper_doi 10.1021/acs.jpclett.7b02459
_journal_volume 8
_journal_year 2017
_chemical_formula_moiety 'C150 H259 Au43 S25'
_chemical_formula_sum 'C150 H275 Au43 S25'
_chemical_formula_weight 11349.74
_space_group_crystal_system triclinic
_space_group_IT_number 2
_space_group_name_Hall '-P 1'
_space_group_name_H-M_alt 'P -1'
_symmetry_space_group_name_Hall '-P 1'
_symmetry_space_group_name_H-M 'P -1'
_atom_sites_solution_hydrogens mixed
_atom_sites_solution_primary dual
_audit_creation_date 2016-05-10
_audit_creation_method
;
Olex2 1.2
(compiled 2016.02.19 svn.r3266 for OlexSys, GUI svn.r5155)
;
_cell_angle_alpha 99.7673(17)
_cell_angle_beta 111.1135(14)
_cell_angle_gamma 105.5629(15)
_cell_formula_units_Z 2
_cell_length_a 21.2829(7)
_cell_length_b 21.5390(7)
_cell_length_c 28.6908(10)
_cell_measurement_reflns_used 9924
_cell_measurement_temperature 120
_cell_measurement_theta_max 66.829
_cell_measurement_theta_min 2.382
_cell_volume 11288.6(7)
_computing_molecular_graphics 'Olex2 (Dolomanov et al., 2009)'
_computing_publication_material 'Olex2 (Dolomanov et al., 2009)'
_computing_structure_refinement 'ShelXL (Sheldrick, 2015)'
_computing_structure_solution 'ShelXD (Sheldrick, 2008)'
_diffrn_ambient_temperature 119.99
_diffrn_measured_fraction_theta_full 0.947
_diffrn_measured_fraction_theta_max 0.961
_diffrn_measurement_device_type 'Bruker APEX-II CCD'
_diffrn_measurement_method '\f and \w scans'
_diffrn_radiation_type CuK\a
_diffrn_radiation_wavelength 1.54178
_diffrn_reflns_av_R_equivalents 0.4107
_diffrn_reflns_av_unetI/netI 0.4090
_diffrn_reflns_Laue_measured_fraction_full 0.947
_diffrn_reflns_Laue_measured_fraction_max 0.961
_diffrn_reflns_limit_h_max 21
_diffrn_reflns_limit_h_min -24
_diffrn_reflns_limit_k_max 25
_diffrn_reflns_limit_k_min -25
_diffrn_reflns_limit_l_max 34
_diffrn_reflns_limit_l_min -34
_diffrn_reflns_number 86252
_diffrn_reflns_point_group_measured_fraction_full 0.947
_diffrn_reflns_point_group_measured_fraction_max 0.961
_diffrn_reflns_theta_full 67.679
_diffrn_reflns_theta_max 66.974
_diffrn_reflns_theta_min 2.269
_diffrn_standards_number 0
_exptl_absorpt_coefficient_mu 53.410
_exptl_absorpt_correction_T_max 0.7528
_exptl_absorpt_correction_T_min 0.4103
_exptl_absorpt_correction_type multi-scan
_exptl_absorpt_process_details
;
SADABS-2014/5 (Bruker,2014/5) was used for absorption correction.
wR2(int) was 0.1377 before and 0.0757 after correction.
The Ratio of minimum to maximum transmission is 0.5450.
The \l/2 correction factor is Not present.
;
_exptl_crystal_colour black
_exptl_crystal_colour_primary black
_exptl_crystal_density_diffrn 3.339
_exptl_crystal_description block
_exptl_crystal_F_000 9944
_refine_diff_density_max 8.828
_refine_diff_density_min -6.751
_refine_diff_density_rms 1.139
_refine_ls_extinction_method none
_refine_ls_goodness_of_fit_ref 1.007
_refine_ls_hydrogen_treatment mixed
_refine_ls_matrix_type fullcycle
_refine_ls_number_parameters 1966
_refine_ls_number_reflns 38680
_refine_ls_number_restraints 2025
_refine_ls_restrained_S_all 0.982
_refine_ls_R_factor_all 0.3605
_refine_ls_R_factor_gt 0.1402
_refine_ls_shift/su_max 0.000
_refine_ls_shift/su_mean 0.000
_refine_ls_structure_factor_coef Fsqd
_refine_ls_weighting_details 'w=1/[\s^2^(Fo^2^)+(0.2000P)^2^] where P=(Fo^2^+2Fc^2^)/3'
_refine_ls_weighting_scheme calc
_refine_ls_wR_factor_gt 0.3168
_refine_ls_wR_factor_ref 0.3924
_reflns_Friedel_coverage 0.000
_reflns_number_gt 15787
_reflns_number_total 38680
_reflns_threshold_expression 'I > 2\s(I)'
_cod_data_source_file jz7b02459_si_002.cif
_cod_data_source_block 160505hf2_0m
_cod_depositor_comments 'Adding full bibliography for 8000252.cif.'
_cod_database_code 8000252
_shelxl_version_number 2013-4
_shelx_space_group_comment
;
The symmetry employed for this shelxl refinement is uniquely defined
by the following loop, which should always be used as a source of
symmetry information in preference to the above space-group names.
They are only intended as comments.
;
_olex2_refinement_description
;
1. Fixed Uiso
 At 1.2 times of:
  All C(H) groups, All C(H,H) groups
2. Restrained distances
 C38-C39 = C38-C37
 1.52 with sigma of 0.02
 C60-C59 = C60-C55 = C56-C55 = C57-C56 = C58-C57 = C58-C59
 1.52 with sigma of 0.02
 C19-C24 = C23-C24 = C22-C23 = C21-C22 = C21-C20 = C19-C20
 1.52 with sigma of 0.02
 C1-C6 = C1-C2 = C3-C2 = C3-C4 = C5-C4 = C6-C5
 1.52 with sigma of 0.02
 C12-C7 = C8-C7 = C8-C9 = C9-C10 = C11-C10 = C11-C12
 1.52 with sigma of 0.02
 C145-C146 = C145-C150 = C149-C150 = C149-C148 = C147-C148 = C147-C146
 1.52 with sigma of 0.02
 C109-C114
 1.52 with sigma of 0.02
 C127-C132
 1.52 with sigma of 0.02
 C102-C97 = C98-C97 = C98-C99 = C99-C100
 1.52 with sigma of 0.02
 C85-C86 = C87-C86 = C88-C87 = C88-C89 = C89-C90 = C85-C90
 1.52 with sigma of 0.02
 C109-C114
 1.52 with sigma of 0.02
 C110-C114
 2.48 with sigma of 0.02
 C100-C102
 2.48 with sigma of 0.02
 C59-C57
 2.48 with sigma of 0.02
 C102-C97 = C101-C102 = C101-C100 = C99-C100 = C98-C99 = C98-C97
 1.52 with sigma of 0.02
 C128-C127
 1.52 with sigma of 0.02
 C131-C132
 1.52 with sigma of 0.02
 C129-C128 = C129-C130 = C130-C131 = C131-C132
 1.52 with sigma of 0.02
 C130-C128
 2.48 with sigma of 0.02
 C103-S18
 1.8 with sigma of 0.02
 C61-S11
 1.8 with sigma of 0.02
 C123-C125
 2.48 with sigma of 0.02
 C109-C114 = C110-C109 = C113-C114
 1.52 with sigma of 0.02
 C113-C112
 1.52 with sigma of 0.02
 C99-C101
 2.48 with sigma of 0.02
 C112-C114
 2.48 with sigma of 0.02
 C68-C67
 1.52 with sigma of 0.02
 C92-C91 = C96-C91
 1.52 with sigma of 0.02
 C94-C95 = C96-C95
 1.52 with sigma of 0.01
 C96-C91 = C92-C91 = C93-C92 = C93-C94
 1.52 with sigma of 0.02
 C113-C112 = C113-C114
 1.52 with sigma of 0.02
 C67-C72 = C68-C67
 1.52 with sigma of 0.02
 C68-C72
 2.48 with sigma of 0.02
 C68-C67 = C71-C72 = C67-C72
 1.52 with sigma of 0.02
 C68-C69 = C71-C72
 1.52 with sigma of 0.02
 C69-C71
 2.48 with sigma of 0.02
 C110-C109 = C109-C114 = C113-C114 = C113-C112
 1.52 with sigma of 0.02
 C110-C112
 2.48 with sigma of 0.02
 C114-C112
 2.48 with sigma of 0.02
 C141-C140
 1.52 with sigma of 0.02
 C13-C18
 1.52 with sigma of 0.02
 C111-C110 = C112-C111
 1.52 with sigma of 0.02
 C25-C30
 1.52 with sigma of 0.02
 C25-C26
 1.52 with sigma of 0.01
 S5-C25
 1.8 with sigma of 0.02
 C25-C30 = C25-C26 = C27-C26 = C28-C27 = C29-C28 = C29-C30
 1.52 with sigma of 0.02
 C26-C30
 2.48 with sigma of 0.02
 C70-C71 = C70-C69
 1.52 with sigma of 0.02
 C139-C144 = C140-C139 = C141-C140
 1.52 with sigma of 0.02
 C49-C50
 1.52 with sigma of 0.02
 C142-C141
 1.52 with sigma of 0.02
 C144-C143
 1.52 with sigma of 0.02
 C142-C143
 1.52 with sigma of 0.02
 C139-C144 = C140-C139 = C141-C140 = C142-C141 = C142-C143 = C143-C144
 1.52 with sigma of 0.02
 C113-C111
 2.48 with sigma of 0.02
 C70-C68
 2.48 with sigma of 0.02
 C61-C66 = C65-C66 = C64-C65 = C64-C63 = C63-C62 = C61-C62
 1.52 with sigma of 0.02
 C50-C51 = C52-C51 = C53-C52 = C54-C53 = C49-C54 = C49-C50
 1.52 with sigma of 0.02
 C105-C104 = C103-C104 = C103-C108 = C107-C108 = C106-C107 = C106-C105
 1.52 with sigma of 0.02
 C133-C138 = C137-C138 = C136-C137 = C136-C135 = C134-C135 = C133-C134
 1.52 with sigma of 0.02
 C13-C18 = C18-C17 = C16-C17 = C16-C15 = C15-C14 = C13-C14
 1.52 with sigma of 0.02
 C50-C52 = C49-C53
 2.48 with sigma of 0.02
 S9-C54
 3.1 with sigma of 0.02
 C29-C25 = C29-C27
 2.48 with sigma of 0.02
 C54-C52
 2.48 with sigma of 0.02
 C69-C67
 2.48 with sigma of 0.02
 C65-C62 = C66-C62 = C64-C62 = C64-C66
 2.48 with sigma of 0.02
 C73-C77 = C74-C76 = C77-C75 = C73-C75
 2.48 with sigma of 0.02
 C50-C54
 2.48 with sigma of 0.02
 C120-C115 = C119-C120 = C118-C119 = C118-C117 = C117-C116 = C116-C115
 1.52 with sigma of 0.02
 C49-C51
 2.48 with sigma of 0.02
 S9-C49
 1.8 with sigma of 0.02
 S9-C50
 3.01 with sigma of 0.02
 Au42-C66
 3.1 with sigma of 0.02
 C127-C131 \\sim C127-C129 \\sim C132-C130 \\sim C129-C131
 with sigma of 0.02
 C139-C143 \\sim C139-C141 \\sim C141-C143 \\sim C140-C142
 with sigma of 0.02
3. Uiso/Uaniso restraints and constraints
C1 \\sim C2 \\sim C3 \\sim C4 \\sim C5 \\sim C6 \\sim C7 \\sim C8 \\sim C9
\\sim C10 \\sim C11 \\sim C12 \\sim C13 \\sim C14 \\sim C15 \\sim C16 \\sim C17
\\sim C18 \\sim C19 \\sim C20 \\sim C21 \\sim C22 \\sim C23 \\sim C24 \\sim C25
\\sim C26 \\sim C27 \\sim C28 \\sim C29 \\sim C30 \\sim C31 \\sim C32 \\sim C33
\\sim C34 \\sim C35 \\sim C36 \\sim C37 \\sim C38 \\sim C39 \\sim C40 \\sim C41
\\sim C42 \\sim C43 \\sim C44 \\sim C45 \\sim C46 \\sim C47 \\sim C48 \\sim C49
\\sim C50 \\sim C51 \\sim C52 \\sim C53 \\sim C54 \\sim C55 \\sim C56 \\sim C57
\\sim C58 \\sim C59 \\sim C60 \\sim C61 \\sim C62 \\sim C63 \\sim C64 \\sim C65
\\sim C66 \\sim C67 \\sim C68 \\sim C69 \\sim C70 \\sim C71 \\sim C72 \\sim C73
\\sim C74 \\sim C75 \\sim C76 \\sim C77 \\sim C79 \\sim C80 \\sim C81 \\sim C82
\\sim C83 \\sim C84 \\sim C85 \\sim C86 \\sim C87 \\sim C88 \\sim C89 \\sim C90
\\sim C91 \\sim C92 \\sim C93 \\sim C94 \\sim C95 \\sim C96 \\sim C97 \\sim C98
\\sim C99 \\sim C100 \\sim C101 \\sim C102 \\sim C103 \\sim C104 \\sim C105
\\sim C106 \\sim C107 \\sim C108 \\sim C109 \\sim C110 \\sim C111 \\sim C112
\\sim C113 \\sim C114 \\sim C121 \\sim C122 \\sim C123 \\sim C124 \\sim C125
\\sim C126 \\sim C127 \\sim C128 \\sim C129 \\sim C130 \\sim C131 \\sim C132
\\sim C133 \\sim C134 \\sim C135 \\sim C136 \\sim C137 \\sim C138 \\sim C139
\\sim C140 \\sim C141 \\sim C142 \\sim C143 \\sim C144 \\sim C145 \\sim C146
\\sim C147 \\sim C148 \\sim C149 \\sim C150: within 2A with sigma of 0.005 and
sigma for terminal atoms of 0.01
C61 \\sim C62 \\sim C63 \\sim C64 \\sim C65 \\sim C66: within 2A with sigma of
0.005 and sigma for terminal atoms of 0.01
C49 \\sim C50 \\sim C51 \\sim C52 \\sim C53 \\sim C54: within 2A with sigma of
0.005 and sigma for terminal atoms of 0.01
C139 \\sim C140 \\sim C141 \\sim C142 \\sim C143 \\sim C144: within 2A with
sigma of 0.005 and sigma for terminal atoms of 0.01
C127 \\sim C128 \\sim C129 \\sim C130 \\sim C131 \\sim C132: within 2A with
sigma of 0.005 and sigma for terminal atoms of 0.01
C67 \\sim C68 \\sim C69 \\sim C70 \\sim C71 \\sim C72: within 2A with sigma of
0.005 and sigma for terminal atoms of 0.01
C25 \\sim C26 \\sim C27 \\sim C28 \\sim C29 \\sim C30: within 2A with sigma of
0.005 and sigma for terminal atoms of 0.01
C67 \\sim C68 \\sim C69 \\sim C70 \\sim C71 \\sim C72: within 2A with sigma of
0.005 and sigma for terminal atoms of 0.01
S11 \\sim C61 \\sim C62 \\sim C63 \\sim C64 \\sim C65 \\sim C66: within 2A with
sigma of 0.005 and sigma for terminal atoms of 0.01
S9 \\sim C49 \\sim C50 \\sim C51 \\sim C52 \\sim C53 \\sim C54: within 2A with
sigma of 0.005 and sigma for terminal atoms of 0.01
S22 \\sim C127 \\sim C128 \\sim C129 \\sim C130 \\sim C131 \\sim C132: within
2A with sigma of 0.005 and sigma for terminal atoms of 0.01
S24 \\sim C139 \\sim C140 \\sim C141 \\sim C142 \\sim C143 \\sim C144: within
2A with sigma of 0.005 and sigma for terminal atoms of 0.01
S13 \\sim C73 \\sim C74 \\sim C75 \\sim C76 \\sim C77 \\sim C78: within 2A with
sigma of 0.005 and sigma for terminal atoms of 0.01
S20 \\sim C115 \\sim C116 \\sim C117 \\sim C118 \\sim C119 \\sim C120: within
2A with sigma of 0.005 and sigma for terminal atoms of 0.01
S9 \\sim C49 \\sim C50 \\sim C51 \\sim C52 \\sim C53 \\sim C54: within 2A with
sigma of 0.005 and sigma for terminal atoms of 0.01
Uanis(C47) \\sim Ueq, Uanis(C45) \\sim Ueq, Uanis(C43) \\sim Ueq, Uanis(C89)
\\sim Ueq, Uanis(C85) \\sim Ueq, Uanis(C86) \\sim Ueq, Uanis(C90) \\sim Ueq,
Uanis(C48) \\sim Ueq, Uanis(C150) \\sim Ueq, Uanis(C145) \\sim Ueq, Uanis(C46)
\\sim Ueq, Uanis(C146) \\sim Ueq, Uanis(C23) \\sim Ueq, Uanis(C132) \\sim Ueq,
Uanis(C148) \\sim Ueq, Uanis(C147) \\sim Ueq, Uanis(C133) \\sim Ueq,
Uanis(C138) \\sim Ueq, Uanis(C137) \\sim Ueq, Uanis(C136) \\sim Ueq, Uanis(C44)
\\sim Ueq, Uanis(C149) \\sim Ueq, Uanis(C128) \\sim Ueq, Uanis(C129) \\sim Ueq,
Uanis(C42) \\sim Ueq, Uanis(C39) \\sim Ueq, Uanis(C41) \\sim Ueq, Uanis(C37)
\\sim Ueq, Uanis(C38) \\sim Ueq, Uanis(C109) \\sim Ueq, Uanis(C82) \\sim Ueq,
Uanis(C79) \\sim Ueq, Uanis(C7) \\sim Ueq, Uanis(C20) \\sim Ueq, Uanis(C84)
\\sim Ueq, Uanis(C12) \\sim Ueq, Uanis(C11) \\sim Ueq, Uanis(C2) \\sim Ueq,
Uanis(C80) \\sim Ueq, Uanis(C127) \\sim Ueq, Uanis(C6) \\sim Ueq, Uanis(C131)
\\sim Ueq, Uanis(C130) \\sim Ueq, Uanis(C139) \\sim Ueq, Uanis(C1) \\sim Ueq,
Uanis(C22) \\sim Ueq, Uanis(C19) \\sim Ueq, Uanis(C24) \\sim Ueq, Uanis(C81)
\\sim Ueq, Uanis(C83) \\sim Ueq, Uanis(C10) \\sim Ueq, Uanis(C4) \\sim Ueq,
Uanis(C40) \\sim Ueq, Uanis(C5) \\sim Ueq, Uanis(C36) \\sim Ueq, Uanis(C32)
\\sim Ueq, Uanis(C55) \\sim Ueq, Uanis(C97) \\sim Ueq, Uanis(C33) \\sim Ueq,
Uanis(C102) \\sim Ueq, Uanis(C101) \\sim Ueq, Uanis(C34) \\sim Ueq, Uanis(C103)
\\sim Ueq, Uanis(C108) \\sim Ueq, Uanis(C107) \\sim Ueq, Uanis(C104) \\sim Ueq,
Uanis(C105) \\sim Ueq, Uanis(C106) \\sim Ueq, Uanis(C35) \\sim Ueq, Uanis(C9)
\\sim Ueq, Uanis(C31) \\sim Ueq, Uanis(C99) \\sim Ueq, Uanis(C91) \\sim Ueq,
Uanis(C61) \\sim Ueq, Uanis(C62) \\sim Ueq, Uanis(C63) \\sim Ueq, Uanis(C66)
\\sim Ueq, Uanis(C65) \\sim Ueq, Uanis(C64) \\sim Ueq, Uanis(C56) \\sim Ueq,
Uanis(C57) \\sim Ueq, Uanis(C100) \\sim Ueq, Uanis(C60) \\sim Ueq, Uanis(C21)
\\sim Ueq, Uanis(C98) \\sim Ueq, Uanis(C8) \\sim Ueq, Uanis(C110) \\sim Ueq,
Uanis(C3) \\sim Ueq, Uanis(C28) \\sim Ueq, Uanis(C59) \\sim Ueq, Uanis(C58)
\\sim Ueq, Uanis(C124) \\sim Ueq, Uanis(C67) \\sim Ueq, Uanis(C13) \\sim Ueq,
Uanis(C14) \\sim Ueq, Uanis(C15) \\sim Ueq, Uanis(C16) \\sim Ueq, Uanis(C122)
\\sim Ueq, Uanis(C87) \\sim Ueq, Uanis(C114) \\sim Ueq, Uanis(C126) \\sim Ueq,
Uanis(C134) \\sim Ueq, Uanis(C135) \\sim Ueq, Uanis(C88) \\sim Ueq, Uanis(C121)
\\sim Ueq, Uanis(C125) \\sim Ueq, Uanis(C123) \\sim Ueq, Uanis(C112) \\sim Ueq,
Uanis(C113) \\sim Ueq, Uanis(C96) \\sim Ueq, Uanis(C68) \\sim Ueq, Uanis(C92)
\\sim Ueq, Uanis(C94) \\sim Ueq, Uanis(C95) \\sim Ueq, Uanis(C93) \\sim Ueq,
Uanis(C144) \\sim Ueq, Uanis(C72) \\sim Ueq, Uanis(C140) \\sim Ueq, Uanis(C71)
\\sim Ueq, Uanis(C69) \\sim Ueq, Uanis(C141) \\sim Ueq, Uanis(C18) \\sim Ueq,
Uanis(C17) \\sim Ueq, Uanis(C30) \\sim Ueq, Uanis(C26) \\sim Ueq, Uanis(C25)
\\sim Ueq, Uanis(C111) \\sim Ueq, Uanis(C27) \\sim Ueq, Uanis(C29) \\sim Ueq,
Uanis(C49) \\sim Ueq, Uanis(C54) \\sim Ueq, Uanis(C70) \\sim Ueq, Uanis(C50)
\\sim Ueq, Uanis(C51) \\sim Ueq, Uanis(C52) \\sim Ueq, Uanis(C53) \\sim Ueq,
Uanis(C142) \\sim Ueq, Uanis(C143) \\sim Ueq: with sigma of 0.005 and sigma for
terminal atoms of 0.01
Uanis(C78) \\sim Ueq, Uanis(C77) \\sim Ueq, Uanis(C76) \\sim Ueq, Uanis(C75)
\\sim Ueq, Uanis(C74) \\sim Ueq, Uanis(C73) \\sim Ueq: with sigma of 0.005 and
sigma for terminal atoms of 0.01
Uanis(C115) \\sim Ueq, Uanis(C120) \\sim Ueq, Uanis(C119) \\sim Ueq,
Uanis(C118) \\sim Ueq, Uanis(C117) \\sim Ueq, Uanis(C116) \\sim Ueq: with sigma
of 0.005 and sigma for terminal atoms of 0.01
4.a Ternary CH refined with riding coordinates:
 C1(H1), C7(H7), C13(H13), C19(H19), C25(H25), C31(H31), C37(H37), C43(H43),
 C55(H55), C73(H73), C79(H79), C85(H85), C91(H91), C97(H97), C103(H103),
 C115(H115), C121(H121), C127(H127), C133(H133), C139(H139), C145(H145)
4.b Secondary CH2 refined with riding coordinates:
 C2(H2A,H2B), C3(H3A,H3B), C4(H4A,H4B), C5(H5A,H5B), C6(H6A,H6B), C8(H8A,H8B),
 C9(H9A,H9B), C10(H10A,H10B), C11(H11A,H11B), C12(H12A,H12B), C14(H14A,H14B),
 C15(H15A,H15B), C16(H16A,H16B), C17(H17A,H17B), C18(H18A,H18B), C20(H20A,H20B),
  C21(H21A,H21B), C22(H22A,H22B), C23(H23A,H23B), C24(H24A,H24B), C26(H26A,
 H26B), C27(H27A,H27B), C28(H28A,H28B), C29(H29A,H29B), C30(H30A,H30B),
 C32(H32A,H32B), C33(H33A,H33B), C34(H34A,H34B), C35(H35A,H35B), C36(H36A,H36B),
  C38(H38A,H38B), C39(H39A,H39B), C40(H40A,H40B), C41(H41A,H41B), C42(H42A,
 H42B), C44(H44A,H44B), C45(H45A,H45B), C46(H46A,H46B), C47(H47A,H47B),
 C48(H48A,H48B), C50(H50A,H50B), C53(H53A,H53B), C54(H54A,H54B), C56(H56A,H56B),
  C57(H57A,H57B), C58(H58A,H58B), C59(H59A,H59B), C60(H60A,H60B), C62(H62A,
 H62B), C63(H63A,H63B), C64(H64A,H64B), C65(H65A,H65B), C68(H68A,H68B),
 C69(H69A,H69B), C71(H71A,H71B), C72(H72A,H72B), C74(H74A,H74B), C75(H75A,H75B),
  C76(H76A,H76B), C77(H77A,H77B), C80(H80A,H80B), C81(H81A,H81B), C82(H82A,
 H82B), C83(H83A,H83B), C84(H84A,H84B), C86(H86A,H86B), C87(H87A,H87B),
 C88(H88A,H88B), C89(H89A,H89B), C90(H90A,H90B), C92(H92A,H92B), C93(H93A,H93B),
  C94(H94A,H94B), C95(H95A,H95B), C96(H96A,H96B), C98(H98A,H98B), C99(H99A,
 H99B), C101(H10C,H10D), C102(H10E,H10F), C104(H10G,H10H), C105(H10I,H10J),
 C106(H10K,H10L), C107(H10M,H10N), C108(H10O,H10P), C110(H11C,H11D), C111(H11E,
 H11F), C112(H11G,H11H), C113(H11I,H11J), C114(H11K,H11L), C116(H11M,H11N),
 C117(H11O,H11P), C118(H11Q,H11R), C119(H11S,H11T), C120(H12C,H12D), C122(H12E,
 H12F), C123(H12G,H12H), C124(H12I,H12J), C125(H12K,H12L), C126(H12M,H12N),
 C128(H12O,H12P), C129(H12Q,H12R), C130(H13A,H13B), C131(H13C,H13D), C132(H13E,
 H13F), C134(H13G,H13H), C136(H13I,H13J), C137(H13K,H13L), C138(H13M,H13N),
 C140(H14C,H14D), C141(H14E,H14F), C142(H14G,H14H), C143(H14I,H14J), C144(H14K,
 H14L), C146(H14M,H14N), C147(H14O,H14P), C148(H14Q,H14R), C149(H14S,H14T),
 C150(H15C,H15D)
4.c Aromatic/amide H refined with riding coordinates:
 C78(H78)
;
_olex2_submission_special_instructions 'No special instructions were received'

loop_
_space_group_symop_operation_xyz
'x, y, z'
'-x, -y, -z'

loop_
_atom_site_label
_atom_site_type_symbol
_atom_site_fract_x
_atom_site_fract_y
_atom_site_fract_z
_atom_site_U_iso_or_equiv
_atom_site_adp_type
_atom_site_occupancy
_atom_site_site_symmetry_order
_atom_site_calc_flag
_atom_site_refinement_flags_posn
_atom_site_refinement_flags_adp
Au01 Au 0.0976 0.2905 0.3118 0.0263(4) Uani 1 1 d . .
Au02 Au 0.1410 0.3846 0.2582 0.0254(4) Uani 1 1 d . .
Au03 Au 0.0112 0.3706 0.2785 0.0247(4) Uani 1 1 d . .
Au04 Au 0.0101 0.2710 0.1973 0.0265(4) Uani 1 1 d . .
Au05 Au -0.1246 0.2389 0.2023 0.0302(5) Uani 1 1 d . .
Au06 Au 0.0532 0.4680 0.2299 0.0279(4) Uani 1 1 d . .
Au07 Au 0.0869 0.3827 0.3839 0.0258(4) Uani 1 1 d . .
Au08 Au -0.1671 0.1203 0.2492 0.0343(5) Uani 1 1 d . .
Au09 Au 0.1402 0.2865 0.1837 0.0321(5) Uani 1 1 d . .
Au10 Au 0.0635 0.3673 0.1543 0.0298(5) Uani 1 1 d . .
Au11 Au 0.2248 0.3000 0.2948 0.0341(5) Uani 1 1 d . .
Au12 Au 0.1498 0.4891 0.3360 0.0286(4) Uani 1 1 d . .
Au13 Au 0.2297 0.4118 0.3679 0.0326(5) Uani 1 1 d . .
Au14 Au -0.0610 0.4578 0.2531 0.0337(5) Uani 1 1 d . .
Au15 Au -0.0722 0.3591 0.1734 0.0303(5) Uani 1 1 d . .
Au16 Au 0.1750 0.2933 0.4229 0.0358(5) Uani 1 1 d . .
Au17 Au 0.0936 0.1958 0.2345 0.0326(5) Uani 1 1 d . .
Au18 Au -0.0313 0.2668 0.3217 0.0282(4) Uani 1 1 d . .
Au19 Au 0.0042 0.4801 0.3660 0.0305(5) Uani 1 1 d . .
Au20 Au -0.1648 0.0234 0.1775 0.0445(6) Uani 1 1 d . .
Au21 Au -0.2365 0.1038 0.1448 0.0422(6) Uani 1 1 d . .
Au22 Au -0.2454 0.2105 0.2201 0.0390(6) Uani 1 1 d . .
Au23 Au -0.0497 0.1548 0.2252 0.0424(6) Uani 1 1 d . .
Au24 Au -0.1333 0.3334 0.2735 0.0314(5) Uani 1 1 d . .
Au25 Au 0.1769 0.2026 0.3349 0.0370(5) Uani 1 1 d . .
Au26 Au -0.0704 0.0403 0.2807 0.0399(6) Uani 1 1 d . .
Au27 Au -0.2198 0.3033 0.1693 0.0380(5) Uani 1 1 d . .
Au28 Au 0.2638 0.4924 0.3101 0.0376(5) Uani 1 1 d . .
Au29 Au 0.2873 0.3882 0.2359 0.0473(7) Uani 1 1 d . .
Au30 Au 0.0251 0.0682 0.2373 0.0381(6) Uani 1 1 d . .
Au31 Au 0.1910 0.4957 0.2032 0.0396(6) Uani 1 1 d . .
Au32 Au -0.2243 0.2133 0.0801 0.0430(6) Uani 1 1 d . .
Au33 Au 0.0352 0.1595 0.3248 0.0416(6) Uani 1 1 d . .
Au34 Au 0.1169 0.1260 0.1567 0.0450(6) Uani 1 1 d . .
Au35 Au -0.1070 0.1602 0.1255 0.0490(7) Uani 1 1 d . .
Au36 Au 0.1200 0.0281 0.3224 0.0474(6) Uani 1 1 d . .
Au37 Au 0.2500 0.5230 0.4721 0.0376(5) Uani 1 1 d . .
Au38 Au -0.2430 -0.0373 0.2384 0.0461(7) Uani 1 1 d . .
Au39 Au -0.0393 0.2362 0.0573 0.0534(7) Uani 1 1 d . .
Au40 Au -0.0593 -0.0742 0.2141 0.0459(6) Uani 1 1 d . .
Au41 Au 0.3697 0.5819 0.4124 0.0472(6) Uani 1 1 d . .
Au42 Au -0.3365 0.0529 0.1927 0.0647(9) Uani 1 1 d D .
Au43 Au -0.2163 0.4444 0.1936 0.0559(8) Uani 1 1 d . .
S1 S 0.1418 0.4620 0.4679 0.031(3) Uani 1 1 d . .
S2 S 0.0826 0.2048 0.4184 0.036(3) Uani 1 1 d . .
S3 S 0.2766 0.3843 0.4457 0.047(4) Uani 1 1 d . .
S4 S 0.3663 0.5896 0.4916 0.045(4) Uani 1 1 d . .
S5 S 0.3769 0.5753 0.3335 0.051(4) Uani 1 1 d D .
S6 S 0.1137 0.5595 0.3844 0.032(3) Uani 1 1 d . .
S7 S -0.1114 0.4199 0.3470 0.033(3) Uani 1 1 d . .
S8 S -0.1331 0.1985 0.3298 0.035(3) Uani 1 1 d . .
S9 S -0.3575 0.1498 0.2132 0.067(4) Uani 1 1 d D U
S10 S -0.1451 -0.0221 0.3139 0.039(3) Uani 1 1 d . .
S11 S -0.3408 -0.0536 0.1641 0.069(4) Uani 1 1 d D U
S12 S 0.2209 0.1243 0.3689 0.044(4) Uani 1 1 d . .
S13 S 0.3358 0.3270 0.2865 0.060(5) Uani 1 1 d . U
S14 S 0.2563 0.4426 0.1735 0.049(4) Uani 1 1 d . .
S15 S 0.1340 0.5642 0.2260 0.038(3) Uani 1 1 d . .
S16 S 0.1552 0.2108 0.1211 0.046(4) Uani 1 1 d . .
S17 S 0.0805 0.0336 0.1819 0.065(5) Uani 1 1 d . .
S18 S -0.1503 -0.0755 0.1411 0.057(5) Uani 1 1 d D .
S19 S 0.0382 -0.0815 0.2787 0.047(4) Uani 1 1 d . .
S20 S -0.1010 0.1247 0.0462 0.068(4) Uani 1 1 d . U
S21 S 0.0169 0.3471 0.0625 0.041(3) Uani 1 1 d . .
S22 S -0.1415 0.3077 0.0829 0.047(3) Uani 1 1 d . U
S23 S -0.3117 0.1118 0.0653 0.049(4) Uani 1 1 d . .
S24 S -0.3061 0.3516 0.1302 0.060(4) Uani 1 1 d . U
S25 S -0.1236 0.5321 0.2626 0.051(4) Uani 1 1 d . .
C1 C 0.1634 0.4172 0.5188 0.050(6) Uani 1 1 d D U
H1 H 0.1828 0.3831 0.5072 0.060 Uiso 1 1 calc R .
C2 C 0.2220 0.4672 0.5701 0.050(6) Uani 1 1 d D U
H2A H 0.2071 0.5054 0.5800 0.060 Uiso 1 1 calc R .
H2B H 0.2671 0.4854 0.5661 0.060 Uiso 1 1 calc R .
C3 C 0.2349 0.4321 0.6124 0.050(6) Uani 1 1 d D U
H3A H 0.2543 0.3974 0.6031 0.060 Uiso 1 1 calc R .
H3B H 0.2731 0.4658 0.6454 0.060 Uiso 1 1 calc R .
C4 C 0.1719 0.3981 0.6238 0.050(6) Uani 1 1 d D U
H4A H 0.1819 0.3662 0.6440 0.060 Uiso 1 1 calc R .
H4B H 0.1579 0.4313 0.6423 0.060 Uiso 1 1 calc R .
C5 C 0.1160 0.3621 0.5679 0.051(6) Uani 1 1 d D U
H5A H 0.1281 0.3219 0.5586 0.061 Uiso 1 1 calc R .
H5B H 0.0708 0.3447 0.5721 0.061 Uiso 1 1 calc R .
C6 C 0.0905 0.3792 0.5169 0.051(6) Uani 1 1 d D U
H6A H 0.0613 0.4082 0.5165 0.061 Uiso 1 1 calc R .
H6B H 0.0626 0.3382 0.4864 0.061 Uiso 1 1 calc R .
C7 C 0.1258 0.1530 0.4561 0.047(6) Uani 1 1 d D U
H7 H 0.1628 0.1471 0.4438 0.056 Uiso 1 1 calc R .
C8 C 0.1664 0.1872 0.5146 0.048(6) Uani 1 1 d D U
H8A H 0.1325 0.1902 0.5304 0.057 Uiso 1 1 calc R .
H8B H 0.2002 0.2332 0.5222 0.057 Uiso 1 1 calc R .
C9 C 0.2072 0.1424 0.5358 0.048(6) Uani 1 1 d D U
H9A H 0.2435 0.1417 0.5220 0.057 Uiso 1 1 calc R .
H9B H 0.2316 0.1580 0.5745 0.057 Uiso 1 1 calc R .
C10 C 0.1483 0.0735 0.5160 0.047(6) Uani 1 1 d D U
H10A H 0.1684 0.0438 0.5348 0.056 Uiso 1 1 calc R .
H10B H 0.1092 0.0784 0.5255 0.056 Uiso 1 1 calc R .
C11 C 0.1153 0.0383 0.4579 0.046(6) Uani 1 1 d D U
H11A H 0.0847 -0.0096 0.4485 0.055 Uiso 1 1 calc R .
H11B H 0.1519 0.0419 0.4438 0.055 Uiso 1 1 calc R .
C12 C 0.0714 0.0825 0.4417 0.047(6) Uani 1 1 d D U
H12A H 0.0404 0.0828 0.4604 0.056 Uiso 1 1 calc R .
H12B H 0.0403 0.0655 0.4035 0.056 Uiso 1 1 calc R .
C13 C 0.3492 0.3472 0.4478 0.060(7) Uani 1 1 d D U
H13 H 0.3420 0.3267 0.4114 0.072 Uiso 1 1 calc R .
C14 C 0.4206 0.4072 0.4764 0.060(7) Uani 1 1 d D U
H14A H 0.4591 0.3934 0.4715 0.072 Uiso 1 1 calc R .
H14B H 0.4164 0.4441 0.4604 0.072 Uiso 1 1 calc R .
C15 C 0.4421 0.4337 0.5346 0.060(7) Uani 1 1 d D U
H15A H 0.4929 0.4652 0.5524 0.072 Uiso 1 1 calc R .
H15B H 0.4112 0.4584 0.5402 0.072 Uiso 1 1 calc R .
C16 C 0.4335 0.3747 0.5569 0.060(7) Uani 1 1 d D U
H16A H 0.4476 0.3928 0.5948 0.072 Uiso 1 1 calc R .
H16B H 0.4682 0.3535 0.5535 0.072 Uiso 1 1 calc R .
C17 C 0.3592 0.3197 0.5330 0.060(7) Uani 1 1 d D U
H17A H 0.3591 0.2835 0.5502 0.072 Uiso 1 1 calc R .
H17B H 0.3224 0.3382 0.5356 0.072 Uiso 1 1 calc R .
C18 C 0.3460 0.2939 0.4764 0.060(7) Uani 1 1 d D U
H18A H 0.2978 0.2576 0.4573 0.072 Uiso 1 1 calc R .
H18B H 0.3823 0.2736 0.4754 0.072 Uiso 1 1 calc R .
C19 C 0.3724 0.6771 0.5146 0.059(7) Uani 1 1 d D U
H19 H 0.3651 0.6795 0.5473 0.070 Uiso 1 1 calc R .
C20 C 0.3126 0.6962 0.4792 0.058(7) Uani 1 1 d D U
H20A H 0.3135 0.6900 0.4445 0.070 Uiso 1 1 calc R .
H20B H 0.2655 0.6649 0.4742 0.070 Uiso 1 1 calc R .
C21 C 0.3183 0.7679 0.4998 0.059(7) Uani 1 1 d D U
H21A H 0.3082 0.7723 0.5311 0.070 Uiso 1 1 calc R .
H21B H 0.2820 0.7788 0.4729 0.070 Uiso 1 1 calc R .
C22 C 0.3935 0.8170 0.5142 0.058(7) Uani 1 1 d D U
H22A H 0.3971 0.8218 0.4815 0.070 Uiso 1 1 calc R .
H22B H 0.3986 0.8617 0.5343 0.070 Uiso 1 1 calc R .
C23 C 0.4568 0.7989 0.5459 0.060(7) Uani 1 1 d D U
H23A H 0.4997 0.8251 0.5421 0.072 Uiso 1 1 calc R .
H23B H 0.4668 0.8144 0.5832 0.072 Uiso 1 1 calc R .
C24 C 0.4493 0.7253 0.5328 0.060(7) Uani 1 1 d D U
H24A H 0.4813 0.7172 0.5641 0.072 Uiso 1 1 calc R .
H24B H 0.4654 0.7155 0.5050 0.072 Uiso 1 1 calc R .
C25 C 0.3618 0.6480 0.3153 0.092(11) Uani 1 1 d D U
H25 H 0.3348 0.6347 0.2763 0.110 Uiso 1 1 calc R .
C26 C 0.3225 0.6822 0.3397 0.092(11) Uani 1 1 d D U
H26A H 0.3486 0.6960 0.3783 0.110 Uiso 1 1 calc R .
H26B H 0.2733 0.6502 0.3294 0.110 Uiso 1 1 calc R .
C27 C 0.3180 0.7439 0.3216 0.092(11) Uani 1 1 d D U
H27A H 0.2792 0.7273 0.2855 0.111 Uiso 1 1 calc R .
H27B H 0.3014 0.7695 0.3437 0.111 Uiso 1 1 calc R .
C28 C 0.3826 0.7945 0.3207 0.093(11) Uani 1 1 d D U
H28A H 0.4098 0.8306 0.3546 0.111 Uiso 1 1 calc R .
H28B H 0.3662 0.8154 0.2927 0.111 Uiso 1 1 calc R .
C29 C 0.4310 0.7581 0.3111 0.093(11) Uani 1 1 d D U
H29A H 0.4804 0.7921 0.3262 0.111 Uiso 1 1 calc R .
H29B H 0.4151 0.7429 0.2728 0.111 Uiso 1 1 calc R .
C30 C 0.4369 0.6977 0.3310 0.092(11) Uani 1 1 d D U
H30A H 0.4633 0.6756 0.3159 0.111 Uiso 1 1 calc R .
H30B H 0.4639 0.7130 0.3695 0.111 Uiso 1 1 calc R .
C31 C 0.0892 0.6291 0.3521 0.039(5) Uani 1 1 d . U
H31 H 0.0519 0.6068 0.3152 0.047 Uiso 1 1 calc R .
C32 C 0.0571 0.6585 0.3839 0.039(5) Uani 1 1 d . U
H32A H 0.0889 0.6674 0.4212 0.047 Uiso 1 1 calc R .
H32B H 0.0102 0.6241 0.3761 0.047 Uiso 1 1 calc R .
C33 C 0.0427 0.7315 0.3760 0.039(5) Uani 1 1 d . U
H33A H -0.0011 0.7220 0.3437 0.047 Uiso 1 1 calc R .
H33B H 0.0377 0.7555 0.4063 0.047 Uiso 1 1 calc R .
C34 C 0.1073 0.7702 0.3724 0.040(5) Uani 1 1 d . U
H34A H 0.1452 0.7921 0.4087 0.049 Uiso 1 1 calc R .
H34B H 0.0967 0.8069 0.3582 0.049 Uiso 1 1 calc R .
C35 C 0.1411 0.7377 0.3411 0.040(5) Uani 1 1 d . U
H35A H 0.1093 0.7258 0.3034 0.048 Uiso 1 1 calc R .
H35B H 0.1879 0.7714 0.3480 0.048 Uiso 1 1 calc R .
C36 C 0.1529 0.6774 0.3526 0.039(5) Uani 1 1 d . U
H36A H 0.1936 0.6907 0.3875 0.047 Uiso 1 1 calc R .
H36B H 0.1664 0.6553 0.3265 0.047 Uiso 1 1 calc R .
C37 C -0.1207 0.3695 0.3920 0.040(5) Uani 1 1 d D U
H37 H -0.1018 0.3321 0.3878 0.048 Uiso 1 1 calc R .
C38 C -0.1981 0.3428 0.3869 0.040(5) Uani 1 1 d D U
H38A H -0.2144 0.3814 0.3915 0.048 Uiso 1 1 calc R .
H38B H -0.2298 0.3124 0.3509 0.048 Uiso 1 1 calc R .
C39 C -0.2079 0.3049 0.4254 0.041(5) Uani 1 1 d D U
H39A H -0.2596 0.2862 0.4178 0.049 Uiso 1 1 calc R .
H39B H -0.1900 0.2671 0.4226 0.049 Uiso 1 1 calc R .
C40 C -0.1682 0.3513 0.4762 0.040(5) Uani 1 1 d . U
H40A H -0.1724 0.3275 0.5022 0.047 Uiso 1 1 calc R .
H40B H -0.1890 0.3869 0.4791 0.047 Uiso 1 1 calc R .
C41 C -0.0890 0.3838 0.4886 0.040(5) Uani 1 1 d . U
H41A H -0.0636 0.4155 0.5244 0.048 Uiso 1 1 calc R .
H41B H -0.0676 0.3483 0.4878 0.048 Uiso 1 1 calc R .
C42 C -0.0772 0.4208 0.4516 0.040(5) Uani 1 1 d . U
H42A H -0.0250 0.4393 0.4606 0.048 Uiso 1 1 calc R .
H42B H -0.0946 0.4589 0.4542 0.048 Uiso 1 1 calc R .
C43 C -0.1077 0.1609 0.3838 0.033(5) Uani 1 1 d . U
H43 H -0.0758 0.1360 0.3792 0.039 Uiso 1 1 calc R .
C44 C -0.1744 0.1108 0.3865 0.033(5) Uani 1 1 d . U
H44A H -0.2064 0.1359 0.3888 0.039 Uiso 1 1 calc R .
H44B H -0.2011 0.0749 0.3525 0.039 Uiso 1 1 calc R .
C45 C -0.1661 0.0810 0.4228 0.034(5) Uani 1 1 d . U
H45A H -0.1403 0.0501 0.4184 0.041 Uiso 1 1 calc R .
H45B H -0.2142 0.0536 0.4191 0.041 Uiso 1 1 calc R .
C46 C -0.1187 0.1376 0.4845 0.035(5) Uani 1 1 d . U
H46A H -0.1488 0.1614 0.4931 0.042 Uiso 1 1 calc R .
H46B H -0.1031 0.1142 0.5110 0.042 Uiso 1 1 calc R .
C47 C -0.0488 0.1906 0.4828 0.034(5) Uani 1 1 d . U
H47A H -0.0259 0.2304 0.5142 0.041 Uiso 1 1 calc R .
H47B H -0.0131 0.1688 0.4841 0.041 Uiso 1 1 calc R .
C48 C -0.0680 0.2136 0.4352 0.033(5) Uani 1 1 d . U
H48A H -0.0974 0.2417 0.4374 0.040 Uiso 1 1 calc R .
H48B H -0.0228 0.2432 0.4361 0.040 Uiso 1 1 calc R .
C49 C -0.3934 0.1457 0.2623 0.076(5) Uani 1 1 d D U
C50 C -0.4485 0.0820 0.2613 0.077(6) Uani 1 1 d D U
H50A H -0.4855 0.0578 0.2251 0.093 Uiso 1 1 calc R .
H50B H -0.4239 0.0513 0.2746 0.093 Uiso 1 1 calc R .
C51 C -0.4837 0.1030 0.2956 0.078(6) Uani 1 1 d D U
C52 C -0.5155 0.1546 0.2780 0.079(6) Uani 1 1 d D U
C53 C -0.4515 0.2184 0.2936 0.078(6) Uani 1 1 d D U
H53A H -0.4479 0.2521 0.3235 0.094 Uiso 1 1 calc R .
H53B H -0.4581 0.2377 0.2640 0.094 Uiso 1 1 calc R .
C54 C -0.3827 0.2028 0.3089 0.078(6) Uani 1 1 d D U
H54A H -0.3730 0.1878 0.3407 0.094 Uiso 1 1 calc R .
H54B H -0.3413 0.2435 0.3163 0.094 Uiso 1 1 calc R .
C55 C -0.1260 -0.1004 0.3151 0.064(8) Uani 1 1 d D U
H55 H -0.1232 -0.1205 0.2822 0.076 Uiso 1 1 calc R .
C56 C -0.1882 -0.1473 0.3211 0.063(8) Uani 1 1 d D U
H56A H -0.2342 -0.1529 0.2921 0.076 Uiso 1 1 calc R .
H56B H -0.1889 -0.1263 0.3543 0.076 Uiso 1 1 calc R .
C57 C -0.1830 -0.2163 0.3211 0.063(8) Uani 1 1 d D U
H57A H -0.2233 -0.2441 0.3267 0.076 Uiso 1 1 calc R .
H57B H -0.1870 -0.2394 0.2867 0.076 Uiso 1 1 calc R .
C58 C -0.1117 -0.2093 0.3639 0.064(8) Uani 1 1 d D U
H58A H -0.1057 -0.2536 0.3606 0.077 Uiso 1 1 calc R .
H58B H -0.1108 -0.1931 0.3987 0.077 Uiso 1 1 calc R .
C59 C -0.0506 -0.1590 0.3586 0.064(8) Uani 1 1 d D U
H59A H -0.0039 -0.1541 0.3863 0.077 Uiso 1 1 calc R .
H59B H -0.0508 -0.1765 0.3244 0.077 Uiso 1 1 calc R .
C60 C -0.0583 -0.0902 0.3630 0.065(8) Uani 1 1 d D U
H60A H -0.0632 -0.0739 0.3955 0.078 Uiso 1 1 calc R .
H60B H -0.0156 -0.0568 0.3635 0.078 Uiso 1 1 calc R .
C61 C -0.4265 -0.1234 0.1324 0.074(5) Uani 1 1 d D U
C62 C -0.4740 -0.1971 0.1201 0.076(6) Uani 1 1 d D U
H62A H -0.4811 -0.2230 0.0855 0.091 Uiso 1 1 calc R .
H62B H -0.4481 -0.2166 0.1465 0.091 Uiso 1 1 calc R .
C63 C -0.5477 -0.2059 0.1199 0.077(6) Uani 1 1 d D U
H63A H -0.5777 -0.1946 0.0896 0.092 Uiso 1 1 calc R .
H63B H -0.5726 -0.2535 0.1167 0.092 Uiso 1 1 calc R .
C64 C -0.5378 -0.1598 0.1704 0.076(6) Uani 1 1 d D U
H64A H -0.5344 -0.1835 0.1974 0.092 Uiso 1 1 calc R .
H64B H -0.5781 -0.1430 0.1645 0.092 Uiso 1 1 calc R .
C65 C -0.4670 -0.1022 0.1864 0.077(6) Uani 1 1 d D U
H65A H -0.4259 -0.1177 0.1995 0.092 Uiso 1 1 calc R .
H65B H -0.4606 -0.0643 0.2147 0.092 Uiso 1 1 calc R .
C66 C -0.4697 -0.0794 0.1384 0.076(6) Uani 1 1 d D U
C67 C 0.2804 0.1077 0.3360 0.080(10) Uani 1 1 d D U
C68 C 0.3546 0.1031 0.3498 0.082(10) Uani 1 1 d D U
H68A H 0.3497 0.0567 0.3332 0.098 Uiso 1 1 calc R .
H68B H 0.3808 0.1134 0.3882 0.098 Uiso 1 1 calc R .
C69 C 0.3968 0.1533 0.3304 0.082(10) Uani 1 1 d D U
H69A H 0.4057 0.2000 0.3493 0.098 Uiso 1 1 calc R .
H69B H 0.4440 0.1486 0.3370 0.098 Uiso 1 1 calc R .
C70 C 0.3531 0.1393 0.2720 0.082(10) Uani 1 1 d D U
C71 C 0.2885 0.0739 0.2523 0.081(10) Uani 1 1 d D U
H71A H 0.2628 0.0601 0.2137 0.097 Uiso 1 1 calc R .
H71B H 0.3045 0.0373 0.2628 0.097 Uiso 1 1 calc R .
C72 C 0.2395 0.0880 0.2769 0.080(10) Uani 1 1 d D U
H72A H 0.1957 0.0473 0.2645 0.096 Uiso 1 1 calc R .
H72B H 0.2243 0.1251 0.2665 0.096 Uiso 1 1 calc R .
C73 C 0.4183 0.4004 0.3511 0.098(11) Uani 1 1 d D U
H73 H 0.4037 0.4279 0.3741 0.118 Uiso 1 1 calc R .
C74 C 0.4552 0.3600 0.3735 0.098(11) Uani 1 1 d D U
H74A H 0.4180 0.3183 0.3703 0.117 Uiso 1 1 calc R .
H74B H 0.4831 0.3842 0.4114 0.117 Uiso 1 1 calc R .
C75 C 0.5032 0.3394 0.3561 0.098(11) Uani 1 1 d D U
H75A H 0.4764 0.2946 0.3295 0.117 Uiso 1 1 calc R .
H75B H 0.5417 0.3349 0.3860 0.117 Uiso 1 1 calc R .
C76 C 0.5384 0.3902 0.3321 0.098(11) Uani 1 1 d D U
H76A H 0.5816 0.4261 0.3608 0.118 Uiso 1 1 calc R .
H76B H 0.5551 0.3661 0.3091 0.118 Uiso 1 1 calc R .
C77 C 0.4956 0.4200 0.3039 0.098(11) Uani 1 1 d D U
H77A H 0.4670 0.3903 0.2674 0.118 Uiso 1 1 calc R .
H77B H 0.5263 0.4631 0.3031 0.118 Uiso 1 1 calc R .
C78 C 0.4489 0.4328 0.3246 0.098(11) Uani 1 1 d . U
H78 H 0.4366 0.4710 0.3190 0.117 Uiso 1 1 calc R .
C79 C 0.3412 0.5134 0.1851 0.061(7) Uani 1 1 d . U
H79 H 0.3666 0.5376 0.2235 0.074 Uiso 1 1 calc R .
C80 C 0.3837 0.4793 0.1731 0.062(7) Uani 1 1 d . U
H80A H 0.3593 0.4523 0.1358 0.074 Uiso 1 1 calc R .
H80B H 0.3916 0.4483 0.1947 0.074 Uiso 1 1 calc R .
C81 C 0.4611 0.5360 0.1854 0.062(7) Uani 1 1 d . U
H81A H 0.4825 0.5670 0.2213 0.074 Uiso 1 1 calc R .
H81B H 0.4953 0.5140 0.1823 0.074 Uiso 1 1 calc R .
C82 C 0.4453 0.5761 0.1441 0.061(7) Uani 1 1 d . U
H82A H 0.4158 0.5459 0.1078 0.074 Uiso 1 1 calc R .
H82B H 0.4900 0.6085 0.1463 0.074 Uiso 1 1 calc R .
C83 C 0.3981 0.6152 0.1671 0.061(7) Uani 1 1 d . U
H83A H 0.4271 0.6398 0.2048 0.073 Uiso 1 1 calc R .
H83B H 0.3873 0.6483 0.1482 0.073 Uiso 1 1 calc R .
C84 C 0.3272 0.5616 0.1588 0.060(7) Uani 1 1 d . U
H84A H 0.2993 0.5839 0.1720 0.072 Uiso 1 1 calc R .
H84B H 0.2977 0.5384 0.1209 0.072 Uiso 1 1 calc R .
C85 C 0.0935 0.5874 0.1637 0.052(6) Uani 1 1 d D U
H85 H 0.0661 0.6171 0.1691 0.062 Uiso 1 1 calc R .
C86 C 0.0460 0.5303 0.1132 0.053(6) Uani 1 1 d D U
H86A H 0.0769 0.5061 0.1066 0.063 Uiso 1 1 calc R .
H86B H 0.0097 0.4985 0.1203 0.063 Uiso 1 1 calc R .
C87 C 0.0052 0.5425 0.0623 0.053(6) Uani 1 1 d D U
H87A H -0.0307 0.5627 0.0645 0.063 Uiso 1 1 calc R .
H87B H -0.0188 0.5007 0.0324 0.063 Uiso 1 1 calc R .
C88 C 0.0687 0.5921 0.0596 0.053(6) Uani 1 1 d D U
H88A H 0.0489 0.6098 0.0301 0.064 Uiso 1 1 calc R .
H88B H 0.0966 0.5661 0.0503 0.064 Uiso 1 1 calc R .
C89 C 0.1221 0.6525 0.1067 0.052(6) Uani 1 1 d D U
H89A H 0.0972 0.6822 0.1157 0.063 Uiso 1 1 calc R .
H89B H 0.1608 0.6789 0.0988 0.063 Uiso 1 1 calc R .
C90 C 0.1538 0.6255 0.1519 0.052(6) Uani 1 1 d D U
H90A H 0.1777 0.5951 0.1424 0.062 Uiso 1 1 calc R .
H90B H 0.1902 0.6633 0.1831 0.062 Uiso 1 1 calc R .
C91 C 0.2398 0.2166 0.1345 0.070(8) Uani 1 1 d D U
H91 H 0.2668 0.2542 0.1680 0.084 Uiso 1 1 calc R .
C92 C 0.2661 0.2490 0.0986 0.071(8) Uani 1 1 d D U
H92A H 0.2502 0.2879 0.0953 0.085 Uiso 1 1 calc R .
H92B H 0.2431 0.2159 0.0634 0.085 Uiso 1 1 calc R .
C93 C 0.3475 0.2733 0.1172 0.071(8) Uani 1 1 d D U
H93A H 0.3602 0.2990 0.0943 0.085 Uiso 1 1 calc R .
H93B H 0.3704 0.3049 0.1531 0.085 Uiso 1 1 calc R .
C94 C 0.3795 0.2181 0.1179 0.072(8) Uani 1 1 d D U
H94A H 0.3670 0.1917 0.0820 0.086 Uiso 1 1 calc R .
H94B H 0.4327 0.2373 0.1378 0.086 Uiso 1 1 calc R .
C95 C 0.3449 0.1748 0.1450 0.071(8) Uani 1 1 d D U
H95A H 0.3815 0.1899 0.1817 0.086 Uiso 1 1 calc R .
H95B H 0.3421 0.1287 0.1299 0.086 Uiso 1 1 calc R .
C96 C 0.2736 0.1648 0.1487 0.071(8) Uani 1 1 d D U
H96A H 0.2389 0.1195 0.1255 0.085 Uiso 1 1 calc R .
H96B H 0.2813 0.1656 0.1850 0.085 Uiso 1 1 calc R .
C97 C 0.0137 -0.0315 0.1198 0.098(12) Uani 1 1 d D U
H97 H -0.0169 -0.0677 0.1285 0.117 Uiso 1 1 calc R .
C98 C -0.0353 -0.0006 0.0865 0.098(12) Uani 1 1 d D U
H98A H -0.0050 0.0368 0.0794 0.118 Uiso 1 1 calc R .
H98B H -0.0573 0.0192 0.1073 0.118 Uiso 1 1 calc R .
C99 C -0.0955 -0.0480 0.0346 0.098(12) Uani 1 1 d D U
H99A H -0.1293 -0.0853 0.0393 0.118 Uiso 1 1 calc R .
H99B H -0.1226 -0.0238 0.0137 0.118 Uiso 1 1 calc R .
C100 C -0.0502 -0.0725 0.0106 0.099(12) Uani 1 1 d D U
H100 H -0.0814 -0.1014 -0.0259 0.118 Uiso 1 1 d R .
C101 C -0.0134 -0.1124 0.0427 0.098(12) Uani 1 1 d D U
H10C H -0.0478 -0.1427 0.0521 0.118 Uiso 1 1 calc R .
H10D H 0.0028 -0.1406 0.0219 0.118 Uiso 1 1 calc R .
C102 C 0.0511 -0.0637 0.0921 0.098(12) Uani 1 1 d D U
H10E H 0.0783 -0.0877 0.1130 0.117 Uiso 1 1 calc R .
H10F H 0.0840 -0.0298 0.0839 0.117 Uiso 1 1 calc R .
C103 C -0.2284 -0.1473 0.1256 0.079(9) Uani 1 1 d D U
H103 H -0.2514 -0.1436 0.1503 0.095 Uiso 1 1 calc R .
C104 C -0.2762 -0.1532 0.0696 0.079(9) Uani 1 1 d D U
H10G H -0.2535 -0.1654 0.0465 0.095 Uiso 1 1 calc R .
H10H H -0.2809 -0.1091 0.0678 0.095 Uiso 1 1 calc R .
C105 C -0.3506 -0.2066 0.0506 0.080(9) Uani 1 1 d D U
H10I H -0.3688 -0.2041 0.0779 0.095 Uiso 1 1 calc R .
H10J H -0.3859 -0.2030 0.0184 0.095 Uiso 1 1 calc R .
C106 C -0.3338 -0.2705 0.0401 0.079(9) Uani 1 1 d D U
H10K H -0.3073 -0.2679 0.0179 0.095 Uiso 1 1 calc R .
H10L H -0.3792 -0.3103 0.0215 0.095 Uiso 1 1 calc R .
C107 C -0.2880 -0.2774 0.0923 0.079(9) Uani 1 1 d D U
H10M H -0.2773 -0.3194 0.0878 0.094 Uiso 1 1 calc R .
H10N H -0.3112 -0.2758 0.1166 0.094 Uiso 1 1 calc R .
C108 C -0.2206 -0.2151 0.1108 0.078(9) Uani 1 1 d D U
H10O H -0.1823 -0.2183 0.1415 0.094 Uiso 1 1 calc R .
H10P H -0.2039 -0.2159 0.0827 0.094 Uiso 1 1 calc R .
C109 C 0.0853 -0.1137 0.2453 0.092(11) Uani 1 1 d D U
C110 C 0.1591 -0.1140 0.2784 0.092(11) Uani 1 1 d D U
H11C H 0.1924 -0.0673 0.2876 0.110 Uiso 1 1 calc R .
H11D H 0.1569 -0.1197 0.3114 0.110 Uiso 1 1 calc R .
C111 C 0.1996 -0.1582 0.2667 0.092(11) Uani 1 1 d D U
H11E H 0.2125 -0.1809 0.2941 0.111 Uiso 1 1 calc R .
H11F H 0.2447 -0.1300 0.2666 0.111 Uiso 1 1 calc R .
C112 C 0.1527 -0.2106 0.2137 0.093(11) Uani 1 1 d D U
H11G H 0.1190 -0.2493 0.2173 0.111 Uiso 1 1 calc R .
H11H H 0.1834 -0.2275 0.1999 0.111 Uiso 1 1 calc R .
C113 C 0.1103 -0.1792 0.1761 0.093(11) Uani 1 1 d D U
H11I H 0.0870 -0.2101 0.1400 0.111 Uiso 1 1 calc R .
H11J H 0.1433 -0.1363 0.1769 0.111 Uiso 1 1 calc R .
C114 C 0.0533 -0.1659 0.1921 0.092(11) Uani 1 1 d D U
H11K H 0.0224 -0.1501 0.1655 0.111 Uiso 1 1 calc R .
H11L H 0.0223 -0.2087 0.1930 0.111 Uiso 1 1 calc R .
C115 C -0.1929 0.1095 -0.0119 0.071(5) Uani 1 1 d D U
H115 H -0.2129 0.1433 -0.0006 0.085 Uiso 1 1 calc R .
C116 C -0.2438 0.0398 -0.0197 0.072(6) Uani 1 1 d D U
H11M H -0.2224 0.0050 -0.0245 0.086 Uiso 1 1 calc R .
H11N H -0.2563 0.0388 0.0103 0.086 Uiso 1 1 calc R .
C117 C -0.3094 0.0293 -0.0691 0.073(6) Uani 1 1 d D U
H11O H -0.3332 0.0603 -0.0606 0.087 Uiso 1 1 calc R .
H11P H -0.3437 -0.0173 -0.0791 0.087 Uiso 1 1 calc R .
C118 C -0.2971 0.0395 -0.1168 0.073(6) Uani 1 1 d D U
H11Q H -0.3441 0.0309 -0.1460 0.088 Uiso 1 1 calc R .
H11R H -0.2770 0.0062 -0.1277 0.088 Uiso 1 1 calc R .
C119 C -0.2460 0.1103 -0.1065 0.073(6) Uani 1 1 d D U
H11S H -0.2685 0.1438 -0.1009 0.087 Uiso 1 1 calc R .
H11T H -0.2344 0.1132 -0.1367 0.087 Uiso 1 1 calc R .
C120 C -0.1777 0.1240 -0.0577 0.072(6) Uani 1 1 d D U
H12C H -0.1512 0.0957 -0.0662 0.087 Uiso 1 1 calc R .
H12D H -0.1462 0.1718 -0.0471 0.087 Uiso 1 1 calc R .
C121 C 0.0906 0.3430 0.0453 0.040(5) Uani 1 1 d . U
H121 H 0.1215 0.3268 0.0723 0.048 Uiso 1 1 calc R .
C122 C 0.1369 0.4065 0.0475 0.040(5) Uani 1 1 d . U
H12E H 0.1065 0.4281 0.0262 0.048 Uiso 1 1 calc R .
H12F H 0.1610 0.4358 0.0841 0.048 Uiso 1 1 calc R .
C123 C 0.1912 0.4042 0.0298 0.040(5) Uani 1 1 d D U
H12G H 0.2260 0.3893 0.0545 0.048 Uiso 1 1 calc R .
H12H H 0.2177 0.4507 0.0316 0.048 Uiso 1 1 calc R .
C124 C 0.1659 0.3601 -0.0236 0.041(5) Uani 1 1 d . U
H12I H 0.2072 0.3615 -0.0323 0.049 Uiso 1 1 calc R .
H12J H 0.1322 0.3745 -0.0495 0.049 Uiso 1 1 calc R .
C125 C 0.1252 0.2844 -0.0236 0.041(5) Uani 1 1 d D U
H12K H 0.1069 0.2517 -0.0584 0.049 Uiso 1 1 calc R .
H12L H 0.1588 0.2702 0.0027 0.049 Uiso 1 1 calc R .
C126 C 0.0622 0.2874 -0.0100 0.041(5) Uani 1 1 d . U
H12M H 0.0367 0.2426 -0.0084 0.049 Uiso 1 1 calc R .
H12N H 0.0275 0.2987 -0.0378 0.049 Uiso 1 1 calc R .
C127 C -0.1904 0.3577 0.0539 0.055(4) Uani 1 1 d D U
H127 H -0.2267 0.3556 0.0686 0.066 Uiso 1 1 calc R .
C128 C -0.1532 0.4323 0.0630 0.057(5) Uani 1 1 d D U
H12O H -0.1025 0.4474 0.0892 0.068 Uiso 1 1 calc R .
H12P H -0.1777 0.4584 0.0770 0.068 Uiso 1 1 calc R .
C129 C -0.1553 0.4455 0.0122 0.058(5) Uani 1 1 d D U
H12Q H -0.1339 0.4171 -0.0032 0.070 Uiso 1 1 calc R .
H12R H -0.1269 0.4934 0.0191 0.070 Uiso 1 1 calc R .
C130 C -0.2333 0.4289 -0.0256 0.058(5) Uani 1 1 d D U
H13A H -0.2515 0.4629 -0.0131 0.070 Uiso 1 1 calc R .
H13B H -0.2359 0.4308 -0.0605 0.070 Uiso 1 1 calc R .
C131 C -0.2800 0.3595 -0.0302 0.058(5) Uani 1 1 d D U
H13C H -0.3099 0.3338 -0.0676 0.070 Uiso 1 1 calc R .
H13D H -0.3128 0.3638 -0.0136 0.070 Uiso 1 1 calc R .
C132 C -0.2346 0.3211 -0.0040 0.057(5) Uani 1 1 d D U
H13E H -0.2019 0.3164 -0.0207 0.069 Uiso 1 1 calc R .
H13F H -0.2664 0.2752 -0.0088 0.069 Uiso 1 1 calc R .
C133 C -0.3828 0.1312 0.0724 0.071(8) Uani 1 1 d D U
H133 H -0.3636 0.1650 0.1074 0.085 Uiso 1 1 calc R .
C134 C -0.4176 0.1610 0.0304 0.071(8) Uani 1 1 d D U
H13G H -0.4230 0.1345 -0.0035 0.085 Uiso 1 1 calc R .
H13H H -0.3849 0.2077 0.0383 0.085 Uiso 1 1 calc R .
C135 C -0.4909 0.1623 0.0247 0.071(8) Uani 1 1 d D U
C136 C -0.5480 0.1035 0.0264 0.072(8) Uani 1 1 d D U
H13I H -0.5904 0.1143 0.0263 0.086 Uiso 1 1 calc R .
H13J H -0.5636 0.0616 -0.0020 0.086 Uiso 1 1 calc R .
C137 C -0.4999 0.1012 0.0793 0.072(8) Uani 1 1 d D U
H13K H -0.5275 0.0707 0.0930 0.086 Uiso 1 1 calc R .
H13L H -0.4745 0.1467 0.1050 0.086 Uiso 1 1 calc R .
C138 C -0.4476 0.0736 0.0660 0.072(8) Uani 1 1 d D U
H13M H -0.4315 0.0466 0.0894 0.086 Uiso 1 1 calc R .
H13N H -0.4722 0.0438 0.0295 0.086 Uiso 1 1 calc R .
C139 C -0.3800 0.3323 0.1475 0.064(5) Uani 1 1 d D U
H139 H -0.4037 0.2822 0.1322 0.077 Uiso 1 1 calc R .
C140 C -0.4371 0.3582 0.1171 0.066(5) Uani 1 1 d D U
H14C H -0.4850 0.3218 0.0974 0.079 Uiso 1 1 calc R .
H14D H -0.4236 0.3805 0.0929 0.079 Uiso 1 1 calc R .
C141 C -0.4345 0.4083 0.1626 0.067(6) Uani 1 1 d D U
H14E H -0.3850 0.4309 0.1909 0.080 Uiso 1 1 calc R .
H14F H -0.4543 0.4427 0.1512 0.080 Uiso 1 1 calc R .
C142 C -0.4833 0.3600 0.1787 0.067(6) Uani 1 1 d D U
H14G H -0.5267 0.3271 0.1481 0.081 Uiso 1 1 calc R .
H14H H -0.4981 0.3842 0.2031 0.081 Uiso 1 1 calc R .
C143 C -0.4319 0.3266 0.2057 0.067(6) Uani 1 1 d D U
H14I H -0.4574 0.2772 0.1899 0.080 Uiso 1 1 calc R .
H14J H -0.4244 0.3368 0.2427 0.080 Uiso 1 1 calc R .
C144 C -0.3576 0.3430 0.2058 0.066(5) Uani 1 1 d D U
H14K H -0.3256 0.3900 0.2267 0.079 Uiso 1 1 calc R .
H14L H -0.3340 0.3115 0.2186 0.079 Uiso 1 1 calc R .
C145 C -0.0949 0.6003 0.2342 0.049(6) Uani 1 1 d D U
H145 H -0.0440 0.6285 0.2593 0.058 Uiso 1 1 calc R .
C146 C -0.0932 0.5792 0.1815 0.048(6) Uani 1 1 d D U
H14M H -0.1421 0.5507 0.1542 0.058 Uiso 1 1 calc R .
H14N H -0.0608 0.5533 0.1832 0.058 Uiso 1 1 calc R .
C147 C -0.0652 0.6446 0.1692 0.049(6) Uani 1 1 d D U
H14O H -0.0188 0.6749 0.1986 0.059 Uiso 1 1 calc R .
H14P H -0.0569 0.6346 0.1373 0.059 Uiso 1 1 calc R .
C148 C -0.1209 0.6787 0.1607 0.050(6) Uani 1 1 d D U
H14Q H -0.1096 0.7167 0.1462 0.060 Uiso 1 1 calc R .
H14R H -0.1703 0.6463 0.1374 0.060 Uiso 1 1 calc R .
C149 C -0.1116 0.7033 0.2167 0.050(6) Uani 1 1 d D U
H14S H -0.0600 0.7290 0.2398 0.060 Uiso 1 1 calc R .
H14T H -0.1385 0.7341 0.2182 0.060 Uiso 1 1 calc R .
C150 C -0.1387 0.6451 0.2365 0.049(6) Uani 1 1 d D U
H15C H -0.1319 0.6624 0.2729 0.059 Uiso 1 1 calc R .
H15D H -0.1906 0.6193 0.2143 0.059 Uiso 1 1 calc R .

loop_
_atom_site_aniso_label
_atom_site_aniso_U_11
_atom_site_aniso_U_22
_atom_site_aniso_U_33
_atom_site_aniso_U_23
_atom_site_aniso_U_13
_atom_site_aniso_U_12
Au01 0.0263(8) 0.0321(10) 0.0259(12) 0.0135(9) 0.0108(8) 0.0163(8)
Au02 0.0252(8) 0.0312(10) 0.0211(12) 0.0124(9) 0.0068(8) 0.0135(8)
Au03 0.0254(7) 0.0295(10) 0.0211(11) 0.0111(9) 0.0075(8) 0.0138(8)
Au04 0.0232(7) 0.0318(11) 0.0207(12) 0.0082(9) 0.0034(8) 0.0124(8)
Au05 0.0238(8) 0.0346(11) 0.0317(13) 0.0091(10) 0.0076(8) 0.0162(8)
Au06 0.0262(8) 0.0326(11) 0.0256(12) 0.0145(10) 0.0081(8) 0.0119(8)
Au07 0.0287(8) 0.0268(10) 0.0211(12) 0.0089(9) 0.0075(8) 0.0119(8)
Au08 0.0332(9) 0.0327(11) 0.0358(15) 0.0104(10) 0.0130(10) 0.0121(9)
Au09 0.0319(9) 0.0391(12) 0.0317(14) 0.0129(10) 0.0150(9) 0.0186(9)
Au10 0.0294(8) 0.0394(12) 0.0211(12) 0.0117(10) 0.0079(8) 0.0152(8)
Au11 0.0281(8) 0.0429(12) 0.0350(14) 0.0159(11) 0.0114(9) 0.0188(9)
Au12 0.0311(8) 0.0307(11) 0.0232(12) 0.0108(9) 0.0067(9) 0.0147(8)
Au13 0.0276(8) 0.0384(12) 0.0302(13) 0.0160(10) 0.0054(9) 0.0151(8)
Au14 0.0378(9) 0.0377(12) 0.0376(15) 0.0192(11) 0.0179(10) 0.0239(9)
Au15 0.0274(8) 0.0381(12) 0.0237(12) 0.0110(10) 0.0059(8) 0.0148(8)
Au16 0.0332(9) 0.0367(12) 0.0379(15) 0.0137(11) 0.0122(10) 0.0156(9)
Au17 0.0336(9) 0.0382(12) 0.0310(14) 0.0106(10) 0.0138(9) 0.0199(9)
Au18 0.0297(8) 0.0288(10) 0.0299(13) 0.0123(9) 0.0127(9) 0.0140(8)
Au19 0.0385(9) 0.0298(11) 0.0275(13) 0.0121(10) 0.0145(9) 0.0158(9)
Au20 0.0384(10) 0.0456(14) 0.0463(18) 0.0085(12) 0.0135(11) 0.0197(10)
Au21 0.0362(10) 0.0403(13) 0.0394(16) 0.0108(12) 0.0044(11) 0.0145(10)
Au22 0.0298(9) 0.0431(13) 0.0454(16) 0.0152(12) 0.0127(10) 0.0182(9)
Au23 0.0328(9) 0.0428(13) 0.071(2) 0.0306(13) 0.0298(12) 0.0238(10)
Au24 0.0329(9) 0.0345(11) 0.0311(13) 0.0109(10) 0.0122(9) 0.0196(9)
Au25 0.0349(9) 0.0448(13) 0.0440(16) 0.0240(12) 0.0186(10) 0.0239(10)
Au26 0.0328(9) 0.0391(13) 0.0442(17) 0.0103(12) 0.0136(10) 0.0126(9)
Au27 0.0332(9) 0.0493(14) 0.0369(15) 0.0159(12) 0.0118(10) 0.0252(10)
Au28 0.0261(8) 0.0488(14) 0.0353(15) 0.0190(12) 0.0085(9) 0.0120(9)
Au29 0.0340(10) 0.0614(17) 0.0518(19) 0.0294(15) 0.0164(11) 0.0201(11)
Au30 0.0411(10) 0.0383(12) 0.0469(17) 0.0173(12) 0.0218(11) 0.0250(10)
Au31 0.0276(8) 0.0502(14) 0.0390(16) 0.0207(12) 0.0090(10) 0.0133(9)
Au32 0.0334(9) 0.0589(16) 0.0317(15) 0.0103(12) 0.0054(10) 0.0226(11)
Au33 0.0375(10) 0.0337(12) 0.0585(19) 0.0174(12) 0.0234(12) 0.0135(9)
Au34 0.0541(12) 0.0457(14) 0.0470(18) 0.0122(13) 0.0288(13) 0.0264(11)
Au35 0.0301(9) 0.0463(14) 0.0489(18) -0.0100(13) 0.0033(11) 0.0148(10)
Au36 0.0496(12) 0.0490(15) 0.0514(19) 0.0225(14) 0.0194(13) 0.0275(12)
Au37 0.0367(9) 0.0400(13) 0.0339(15) 0.0112(11) 0.0114(10) 0.0155(9)
Au38 0.0294(9) 0.0459(14) 0.058(2) 0.0165(13) 0.0131(11) 0.0124(10)
Au39 0.0346(10) 0.0636(17) 0.050(2) -0.0030(15) 0.0177(12) 0.0122(11)
Au40 0.0438(11) 0.0499(15) 0.0482(18) 0.0111(13) 0.0189(12) 0.0263(11)
Au41 0.0301(9) 0.0552(16) 0.0418(18) 0.0091(13) 0.0062(11) 0.0096(10)
Au42 0.0420(12) 0.0654(19) 0.079(3) 0.0177(18) 0.0192(15) 0.0193(13)
Au43 0.0423(11) 0.0539(16) 0.075(2) 0.0243(16) 0.0179(14) 0.0290(12)
S1 0.038(5) 0.035(7) 0.025(7) 0.017(6) 0.011(5) 0.019(5)
S2 0.046(6) 0.042(7) 0.041(9) 0.025(7) 0.029(6) 0.023(6)
S3 0.054(7) 0.063(10) 0.029(9) 0.017(8) 0.017(7) 0.029(7)
S4 0.036(6) 0.059(9) 0.021(8) -0.005(7) -0.002(6) 0.019(6)
S5 0.019(5) 0.064(10) 0.036(10) -0.003(8) -0.004(6) -0.004(6)
S6 0.042(6) 0.039(7) 0.021(7) 0.014(6) 0.016(5) 0.018(5)
S7 0.028(5) 0.033(7) 0.036(8) 0.009(6) 0.012(5) 0.014(5)
S8 0.041(6) 0.039(7) 0.028(8) 0.012(6) 0.017(6) 0.012(5)
S9 0.058(5) 0.076(6) 0.079(7) 0.025(5) 0.037(5) 0.031(5)
S10 0.036(5) 0.048(8) 0.037(9) 0.016(7) 0.015(6) 0.021(6)
S11 0.067(6) 0.067(6) 0.076(7) 0.027(5) 0.027(5) 0.027(5)
S12 0.044(6) 0.041(8) 0.066(12) 0.029(8) 0.027(7) 0.032(6)
S13 0.039(6) 0.065(10) 0.098(16) 0.036(11) 0.038(9) 0.031(7)
S14 0.036(6) 0.095(13) 0.031(9) 0.040(9) 0.017(6) 0.028(7)
S15 0.024(5) 0.034(7) 0.052(10) 0.017(7) 0.011(6) 0.008(5)
S16 0.054(7) 0.056(9) 0.039(10) 0.008(8) 0.033(7) 0.022(7)
S17 0.070(10) 0.061(10) 0.093(17) 0.016(10) 0.053(11) 0.046(9)
S18 0.057(8) 0.070(11) 0.047(11) -0.001(9) 0.019(8) 0.041(8)
S19 0.034(5) 0.034(7) 0.067(13) 0.016(8) 0.016(7) 0.010(5)
S20 0.069(6) 0.071(7) 0.068(7) 0.010(5) 0.041(5) 0.024(5)
S21 0.031(5) 0.063(9) 0.022(8) 0.003(7) 0.007(5) 0.019(6)
S22 0.047(5) 0.054(5) 0.047(6) 0.016(5) 0.022(4) 0.024(4)
S23 0.045(7) 0.047(8) 0.032(9) 0.000(7) -0.009(7) 0.022(6)
S24 0.054(5) 0.060(6) 0.067(7) 0.025(5) 0.015(5) 0.035(5)
S25 0.064(8) 0.042(8) 0.054(11) 0.012(8) 0.022(8) 0.036(7)
C1 0.050(7) 0.050(7) 0.050(7) 0.016(4) 0.021(4) 0.018(4)
C2 0.050(7) 0.050(7) 0.050(7) 0.016(4) 0.021(4) 0.018(4)
C3 0.050(7) 0.050(7) 0.050(7) 0.016(4) 0.021(4) 0.018(4)
C4 0.050(7) 0.050(7) 0.050(7) 0.016(4) 0.022(4) 0.017(4)
C5 0.051(7) 0.051(7) 0.051(7) 0.016(4) 0.022(4) 0.016(4)
C6 0.051(7) 0.051(7) 0.050(7) 0.016(4) 0.022(4) 0.017(4)
C7 0.047(6) 0.047(6) 0.047(7) 0.014(4) 0.020(4) 0.017(4)
C8 0.048(6) 0.047(6) 0.047(7) 0.014(4) 0.019(4) 0.017(4)
C9 0.047(6) 0.047(6) 0.048(7) 0.014(4) 0.020(4) 0.017(4)
C10 0.047(6) 0.047(6) 0.047(7) 0.014(4) 0.020(4) 0.017(4)
C11 0.047(6) 0.046(6) 0.047(7) 0.014(4) 0.020(4) 0.018(4)
C12 0.047(6) 0.047(6) 0.047(7) 0.014(4) 0.019(4) 0.017(4)
C13 0.060(7) 0.059(8) 0.060(8) 0.018(4) 0.025(4) 0.022(4)
C14 0.060(7) 0.060(8) 0.060(8) 0.018(4) 0.025(4) 0.022(4)
C15 0.060(7) 0.060(8) 0.060(8) 0.018(4) 0.025(4) 0.021(4)
C16 0.060(7) 0.060(8) 0.060(8) 0.018(4) 0.025(4) 0.021(4)
C17 0.060(7) 0.060(8) 0.060(8) 0.018(4) 0.025(4) 0.022(4)
C18 0.060(7) 0.060(8) 0.060(8) 0.018(4) 0.025(4) 0.022(4)
C19 0.059(8) 0.059(8) 0.058(8) 0.018(4) 0.025(4) 0.020(4)
C20 0.058(8) 0.058(8) 0.059(8) 0.018(4) 0.025(4) 0.021(4)
C21 0.059(8) 0.058(8) 0.059(8) 0.018(4) 0.025(4) 0.021(4)
C22 0.058(8) 0.058(8) 0.059(8) 0.017(4) 0.025(4) 0.021(4)
C23 0.060(8) 0.059(8) 0.059(8) 0.018(4) 0.026(4) 0.020(4)
C24 0.060(8) 0.059(8) 0.059(8) 0.018(4) 0.025(4) 0.019(4)
C25 0.092(11) 0.092(11) 0.092(11) 0.027(5) 0.040(6) 0.033(5)
C26 0.092(11) 0.092(11) 0.092(11) 0.027(5) 0.039(6) 0.033(5)
C27 0.092(11) 0.092(11) 0.092(11) 0.027(5) 0.039(6) 0.033(5)
C28 0.092(11) 0.092(11) 0.093(11) 0.027(5) 0.039(6) 0.033(5)
C29 0.093(11) 0.093(11) 0.093(11) 0.028(5) 0.039(6) 0.032(5)
C30 0.092(11) 0.092(11) 0.092(11) 0.027(5) 0.040(6) 0.032(5)
C31 0.039(6) 0.039(6) 0.040(6) 0.011(4) 0.017(4) 0.013(4)
C32 0.039(6) 0.038(6) 0.039(6) 0.012(4) 0.016(4) 0.014(4)
C33 0.040(6) 0.039(6) 0.039(6) 0.012(4) 0.017(4) 0.014(4)
C34 0.041(6) 0.040(6) 0.040(6) 0.012(4) 0.017(4) 0.014(4)
C35 0.040(6) 0.040(6) 0.040(6) 0.012(4) 0.017(4) 0.014(4)
C36 0.039(6) 0.039(6) 0.040(6) 0.012(4) 0.017(4) 0.014(4)
C37 0.040(6) 0.040(6) 0.040(6) 0.011(4) 0.017(4) 0.015(4)
C38 0.039(6) 0.041(6) 0.041(6) 0.011(4) 0.017(4) 0.016(4)
C39 0.040(6) 0.041(6) 0.041(6) 0.012(4) 0.017(4) 0.014(4)
C40 0.040(6) 0.040(6) 0.040(6) 0.011(4) 0.018(4) 0.015(4)
C41 0.040(6) 0.040(6) 0.040(6) 0.011(4) 0.017(4) 0.015(4)
C42 0.040(6) 0.040(6) 0.040(6) 0.012(4) 0.016(4) 0.016(4)
C43 0.033(5) 0.033(6) 0.033(6) 0.010(4) 0.014(4) 0.012(4)
C44 0.032(5) 0.034(6) 0.033(6) 0.009(4) 0.016(4) 0.012(4)
C45 0.034(5) 0.034(6) 0.033(6) 0.010(4) 0.016(4) 0.012(4)
C46 0.036(5) 0.035(6) 0.033(6) 0.010(4) 0.015(4) 0.011(4)
C47 0.035(5) 0.034(6) 0.033(6) 0.010(4) 0.015(4) 0.012(4)
C48 0.033(5) 0.033(6) 0.034(6) 0.010(4) 0.014(4) 0.013(4)
C49 0.072(6) 0.078(6) 0.079(6) 0.023(4) 0.033(4) 0.028(4)
C50 0.076(6) 0.078(6) 0.078(6) 0.022(4) 0.033(4) 0.028(4)
C51 0.077(6) 0.078(7) 0.078(7) 0.023(4) 0.033(4) 0.028(4)
C52 0.078(7) 0.079(7) 0.079(7) 0.023(4) 0.033(4) 0.028(4)
C53 0.078(6) 0.079(7) 0.079(7) 0.023(4) 0.033(4) 0.028(4)
C54 0.076(6) 0.078(6) 0.079(6) 0.023(4) 0.032(4) 0.028(4)
C55 0.064(8) 0.064(8) 0.064(8) 0.019(4) 0.027(4) 0.023(4)
C56 0.063(8) 0.063(8) 0.063(8) 0.019(4) 0.027(4) 0.023(4)
C57 0.063(8) 0.063(8) 0.063(8) 0.019(4) 0.027(4) 0.023(4)
C58 0.063(8) 0.064(8) 0.064(8) 0.019(4) 0.028(4) 0.023(4)
C59 0.064(8) 0.064(8) 0.064(8) 0.019(4) 0.028(4) 0.023(4)
C60 0.065(8) 0.064(8) 0.064(8) 0.019(4) 0.027(4) 0.023(4)
C61 0.073(6) 0.073(6) 0.076(6) 0.024(4) 0.030(4) 0.027(4)
C62 0.076(6) 0.075(6) 0.076(6) 0.024(4) 0.031(4) 0.027(4)
C63 0.076(6) 0.076(6) 0.076(7) 0.023(4) 0.032(4) 0.026(4)
C64 0.076(6) 0.076(7) 0.076(7) 0.023(4) 0.033(4) 0.026(4)
C65 0.077(6) 0.076(6) 0.076(7) 0.023(4) 0.033(4) 0.027(4)
C66 0.076(6) 0.075(6) 0.076(6) 0.023(4) 0.032(4) 0.026(4)
C67 0.080(10) 0.081(10) 0.081(10) 0.024(4) 0.035(5) 0.029(5)
C68 0.081(10) 0.082(10) 0.081(10) 0.024(4) 0.035(5) 0.029(5)
C69 0.082(10) 0.082(10) 0.082(10) 0.024(4) 0.034(5) 0.029(5)
C70 0.081(10) 0.082(10) 0.082(10) 0.024(4) 0.034(5) 0.029(5)
C71 0.080(10) 0.081(10) 0.081(10) 0.024(4) 0.035(5) 0.029(5)
C72 0.080(10) 0.081(10) 0.081(10) 0.024(4) 0.035(5) 0.029(5)
C73 0.098(11) 0.098(12) 0.098(12) 0.029(5) 0.042(6) 0.035(5)
C74 0.097(11) 0.098(12) 0.098(12) 0.029(5) 0.042(6) 0.035(5)
C75 0.097(11) 0.098(12) 0.098(12) 0.029(5) 0.042(6) 0.035(5)
C76 0.098(11) 0.098(12) 0.098(12) 0.029(5) 0.042(6) 0.035(5)
C77 0.098(11) 0.099(12) 0.098(12) 0.029(5) 0.042(6) 0.035(5)
C78 0.098(11) 0.098(12) 0.098(12) 0.029(5) 0.042(6) 0.035(5)
C79 0.062(8) 0.061(8) 0.061(8) 0.018(4) 0.026(4) 0.021(4)
C80 0.062(8) 0.061(8) 0.061(8) 0.018(4) 0.026(4) 0.021(4)
C81 0.062(8) 0.061(8) 0.061(8) 0.018(4) 0.026(4) 0.021(4)
C82 0.061(8) 0.061(8) 0.061(8) 0.018(4) 0.026(4) 0.021(4)
C83 0.061(8) 0.061(8) 0.061(8) 0.018(4) 0.026(4) 0.022(4)
C84 0.060(8) 0.060(8) 0.060(8) 0.018(4) 0.026(4) 0.022(4)
C85 0.052(7) 0.052(7) 0.052(7) 0.016(4) 0.021(4) 0.019(4)
C86 0.052(7) 0.053(7) 0.052(7) 0.016(4) 0.021(4) 0.019(4)
C87 0.052(7) 0.053(7) 0.053(7) 0.016(4) 0.022(4) 0.019(4)
C88 0.053(7) 0.053(7) 0.053(7) 0.016(4) 0.022(4) 0.019(4)
C89 0.052(7) 0.052(7) 0.052(7) 0.016(4) 0.022(4) 0.018(4)
C90 0.051(7) 0.052(7) 0.052(7) 0.016(4) 0.022(4) 0.019(4)
C91 0.070(9) 0.071(9) 0.070(9) 0.021(4) 0.031(5) 0.025(4)
C92 0.071(9) 0.072(9) 0.071(9) 0.021(4) 0.030(5) 0.025(4)
C93 0.071(9) 0.072(9) 0.071(9) 0.020(4) 0.031(5) 0.026(4)
C94 0.071(9) 0.072(9) 0.072(9) 0.020(4) 0.031(5) 0.026(4)
C95 0.071(9) 0.072(9) 0.071(9) 0.021(4) 0.031(5) 0.025(4)
C96 0.070(9) 0.071(9) 0.071(9) 0.020(4) 0.031(5) 0.025(4)
C97 0.098(12) 0.098(12) 0.098(12) 0.029(5) 0.042(6) 0.035(5)
C98 0.098(12) 0.098(12) 0.098(12) 0.029(5) 0.042(6) 0.035(5)
C99 0.098(12) 0.098(12) 0.098(12) 0.029(5) 0.042(6) 0.035(5)
C100 0.099(12) 0.098(12) 0.098(12) 0.029(5) 0.042(6) 0.035(5)
C101 0.098(12) 0.098(12) 0.098(12) 0.029(5) 0.042(6) 0.034(5)
C102 0.098(12) 0.098(12) 0.098(12) 0.029(5) 0.043(6) 0.035(5)
C103 0.079(9) 0.079(9) 0.079(9) 0.023(4) 0.033(5) 0.029(5)
C104 0.079(9) 0.079(9) 0.079(9) 0.023(4) 0.033(5) 0.029(5)
C105 0.079(9) 0.079(9) 0.080(9) 0.023(4) 0.033(5) 0.029(5)
C106 0.079(9) 0.079(9) 0.079(9) 0.023(4) 0.033(5) 0.029(5)
C107 0.079(9) 0.078(9) 0.079(9) 0.023(4) 0.033(5) 0.029(5)
C108 0.078(9) 0.079(9) 0.079(9) 0.023(4) 0.033(5) 0.029(5)
C109 0.091(11) 0.092(11) 0.092(11) 0.027(5) 0.039(6) 0.033(5)
C110 0.091(11) 0.092(11) 0.092(11) 0.027(5) 0.039(6) 0.033(5)
C111 0.092(11) 0.092(11) 0.092(11) 0.027(5) 0.039(6) 0.033(5)
C112 0.093(11) 0.092(11) 0.092(11) 0.027(5) 0.039(6) 0.033(5)
C113 0.093(11) 0.092(11) 0.092(11) 0.027(5) 0.039(6) 0.033(5)
C114 0.092(11) 0.092(11) 0.092(11) 0.027(5) 0.039(6) 0.034(5)
C115 0.071(6) 0.072(6) 0.071(6) 0.018(3) 0.034(4) 0.025(4)
C116 0.072(6) 0.072(6) 0.071(6) 0.020(4) 0.032(4) 0.025(4)
C117 0.073(6) 0.073(6) 0.072(6) 0.021(4) 0.032(4) 0.025(4)
C118 0.073(6) 0.073(6) 0.073(7) 0.021(4) 0.032(4) 0.025(4)
C119 0.073(6) 0.073(6) 0.072(6) 0.021(4) 0.031(4) 0.026(4)
C120 0.072(6) 0.073(6) 0.072(6) 0.020(4) 0.032(4) 0.025(4)
C121 0.041(6) 0.041(6) 0.040(6) 0.013(4) 0.017(4) 0.014(4)
C122 0.041(6) 0.040(6) 0.040(6) 0.013(4) 0.017(4) 0.015(4)
C123 0.041(6) 0.040(6) 0.040(6) 0.014(4) 0.017(4) 0.014(4)
C124 0.041(6) 0.041(6) 0.041(6) 0.013(4) 0.017(4) 0.015(4)
C125 0.042(6) 0.041(6) 0.041(6) 0.013(4) 0.018(4) 0.015(4)
C126 0.041(6) 0.040(6) 0.041(6) 0.013(4) 0.018(4) 0.014(4)
C127 0.054(5) 0.056(5) 0.054(5) 0.017(3) 0.022(3) 0.020(3)
C128 0.056(5) 0.057(5) 0.056(6) 0.017(4) 0.023(4) 0.020(4)
C129 0.058(6) 0.058(6) 0.057(6) 0.017(4) 0.023(4) 0.021(4)
C130 0.058(6) 0.058(6) 0.058(6) 0.017(4) 0.023(4) 0.021(4)
C131 0.057(6) 0.058(6) 0.057(6) 0.017(4) 0.023(4) 0.020(4)
C132 0.057(5) 0.057(6) 0.056(6) 0.018(4) 0.023(4) 0.020(4)
C133 0.070(9) 0.071(9) 0.071(9) 0.021(4) 0.030(5) 0.026(4)
C134 0.070(9) 0.071(9) 0.072(9) 0.021(4) 0.030(5) 0.026(4)
C135 0.071(9) 0.071(9) 0.071(9) 0.022(4) 0.030(5) 0.025(4)
C136 0.071(9) 0.072(9) 0.072(9) 0.021(4) 0.030(5) 0.025(4)
C137 0.071(9) 0.072(9) 0.072(9) 0.022(4) 0.030(5) 0.025(4)
C138 0.071(9) 0.072(9) 0.071(9) 0.022(4) 0.030(5) 0.025(4)
C139 0.062(5) 0.064(5) 0.066(6) 0.021(3) 0.023(3) 0.027(4)
C140 0.065(6) 0.065(6) 0.066(6) 0.020(4) 0.026(4) 0.025(4)
C141 0.067(6) 0.066(6) 0.067(6) 0.019(4) 0.028(4) 0.024(4)
C142 0.067(6) 0.067(6) 0.067(6) 0.020(4) 0.028(4) 0.024(4)
C143 0.067(6) 0.067(6) 0.067(6) 0.020(4) 0.028(4) 0.024(4)
C144 0.065(6) 0.066(6) 0.066(6) 0.020(4) 0.027(4) 0.025(4)
C145 0.049(7) 0.048(7) 0.049(7) 0.016(4) 0.020(4) 0.018(4)
C146 0.049(7) 0.048(7) 0.049(7) 0.016(4) 0.020(4) 0.018(4)
C147 0.050(7) 0.049(7) 0.049(7) 0.016(4) 0.021(4) 0.018(4)
C148 0.051(7) 0.049(7) 0.050(7) 0.015(4) 0.021(4) 0.018(4)
C149 0.051(7) 0.050(7) 0.050(7) 0.014(4) 0.022(4) 0.018(4)
C150 0.050(7) 0.050(7) 0.049(7) 0.015(4) 0.022(4) 0.017(4)

loop_
_atom_type_symbol
_atom_type_description
_atom_type_scat_dispersion_real
_atom_type_scat_dispersion_imag
_atom_type_scat_source
C C 0.0181 0.0091 'International Tables Vol C Tables 4.2.6.8 and 6.1.1.4'
H H 0.0000 0.0000 'International Tables Vol C Tables 4.2.6.8 and 6.1.1.4'
Au Au -4.4197 7.2980 'International Tables Vol C Tables 4.2.6.8 and 6.1.1.4'
S S 0.3331 0.5567 'International Tables Vol C Tables 4.2.6.8 and 6.1.1.4'

loop_
_geom_angle_atom_site_label_1
_geom_angle_atom_site_label_2
_geom_angle_atom_site_label_3
_geom_angle
Au02 Au01 Au04 57.7
Au02 Au01 Au13 59.1
Au02 Au01 Au16 128.4
Au02 Au01 Au33 157.2
Au03 Au01 Au02 62.0
Au03 Au01 Au04 58.3
Au03 Au01 Au11 123.1
Au03 Au01 Au13 91.5
Au03 Au01 Au16 125.1
Au03 Au01 Au33 121.0
Au07 Au01 Au02 95.4
Au07 Au01 Au03 59.7
Au07 Au01 Au04 117.9
Au07 Au01 Au11 125.9
Au07 Au01 Au13 67.2
Au07 Au01 Au16 65.4
Au07 Au01 Au18 60.2
Au07 Au01 Au25 125.5
Au07 Au01 Au33 105.3
Au11 Au01 Au02 61.1
Au11 Au01 Au04 91.0
Au11 Au01 Au13 58.9
Au11 Au01 Au16 90.9
Au11 Au01 Au33 111.4
Au13 Au01 Au04 116.7
Au13 Au01 Au16 69.4
Au16 Au01 Au04 173.6
Au17 Au01 Au02 85.0
Au17 Au01 Au03 115.8
Au17 Au01 Au04 57.5
Au17 Au01 Au07 174.2
Au17 Au01 Au11 59.3
Au17 Au01 Au13 117.6
Au17 Au01 Au16 118.7
Au17 Au01 Au18 114.8
Au17 Au01 Au25 58.8
Au17 Au01 Au33 73.4
Au18 Au01 Au02 121.7
Au18 Au01 Au03 60.0
Au18 Au01 Au04 86.6
Au18 Au01 Au11 173.8
Au18 Au01 Au13 127.3
Au18 Au01 Au16 90.9
Au18 Au01 Au25 120.2
Au18 Au01 Au33 63.7
Au25 Au01 Au02 116.8
Au25 Au01 Au03 174.6
Au25 Au01 Au04 116.4
Au25 Au01 Au11 56.0
Au25 Au01 Au13 92.1
Au25 Au01 Au16 60.1
Au25 Au01 Au33 57.7
Au33 Au01 Au04 103.0
Au33 Au01 Au13 138.4
Au33 Au01 Au16 70.6
Au01 Au02 Au03 58.6
Au01 Au02 Au06 115.9
Au01 Au02 Au11 59.1
Au01 Au02 Au31 177.1
Au03 Au02 Au31 120.1
Au04 Au02 Au01 63.3
Au04 Au02 Au03 59.0
Au04 Au02 Au06 86.2
Au04 Au02 Au11 93.2
Au04 Au02 Au13 124.6
Au04 Au02 Au31 118.6
Au06 Au02 Au03 57.4
Au06 Au02 Au11 174.4
Au06 Au02 Au31 62.8
Au09 Au02 Au01 93.0
Au09 Au02 Au03 120.8
Au09 Au02 Au04 61.8
Au09 Au02 Au06 121.4
Au09 Au02 Au10 59.8
Au09 Au02 Au11 62.8
Au09 Au02 Au12 176.9
Au09 Au02 Au13 121.5
Au09 Au02 Au31 89.9
Au10 Au02 Au01 122.8
Au10 Au02 Au03 91.5
Au10 Au02 Au04 59.5
Au10 Au02 Au06 61.7
Au10 Au02 Au11 122.6
Au10 Au02 Au12 121.3
Au10 Au02 Au13 175.9
Au10 Au02 Au31 59.2
Au11 Au02 Au03 117.7
Au11 Au02 Au31 122.1
Au12 Au02 Au01 88.7
Au12 Au02 Au03 62.4
Au12 Au02 Au04 121.3
Au12 Au02 Au06 59.9
Au12 Au02 Au11 116.1
Au12 Au02 Au13 57.2
Au12 Au02 Au31 88.4
Au13 Au02 Au01 61.3
Au13 Au02 Au03 90.8
Au13 Au02 Au06 117.1
Au13 Au02 Au11 58.9
Au13 Au02 Au31 116.7
Au28 Au02 Au01 119.9
Au28 Au02 Au03 122.9
Au28 Au02 Au04 176.7
Au28 Au02 Au06 92.8
Au28 Au02 Au09 116.3
Au28 Au02 Au10 117.3
Au28 Au02 Au11 88.1
Au28 Au02 Au12 60.6
Au28 Au02 Au13 58.6
Au28 Au02 Au31 58.2
Au01 Au03 Au02 59.4
Au01 Au03 Au04 63.5
Au01 Au03 Au05 91.2
Au01 Au03 Au12 85.6
Au01 Au03 Au19 118.7
Au01 Au03 Au24 120.2
Au02 Au03 Au05 113.9
Au02 Au03 Au12 56.0
Au02 Au03 Au19 123.8
Au04 Au03 Au02 58.5
Au04 Au03 Au05 55.4
Au04 Au03 Au12 114.5
Au04 Au03 Au19 177.2
Au04 Au03 Au24 108.2
Au05 Au03 Au19 122.2
Au06 Au03 Au01 119.9
Au06 Au03 Au02 60.5
Au06 Au03 Au04 87.7
Au06 Au03 Au05 115.0
Au06 Au03 Au12 58.8
Au06 Au03 Au19 92.4
Au06 Au03 Au24 118.6
Au07 Au03 Au01 57.6
Au07 Au03 Au02 92.5
Au07 Au03 Au04 121.0
Au07 Au03 Au05 121.3
Au07 Au03 Au06 123.5
Au07 Au03 Au12 64.9
Au07 Au03 Au15 176.6
Au07 Au03 Au18 58.8
Au07 Au03 Au19 61.1
Au07 Au03 Au24 98.4
Au12 Au03 Au05 169.5
Au12 Au03 Au19 67.8
Au14 Au03 Au01 174.7
Au14 Au03 Au02 118.3
Au14 Au03 Au04 120.1
Au14 Au03 Au05 94.1
Au14 Au03 Au06 57.9
Au14 Au03 Au07 118.9
Au14 Au03 Au12 89.3
Au14 Au03 Au15 58.7
Au14 Au03 Au18 124.3
Au14 Au03 Au19 57.9
Au14 Au03 Au24 63.3
Au15 Au03 Au01 125.0
Au15 Au03 Au02 90.9
Au15 Au03 Au04 61.5
Au15 Au03 Au05 57.6
Au15 Au03 Au06 57.9
Au15 Au03 Au12 116.7
Au15 Au03 Au18 119.9
Au15 Au03 Au19 116.3
Au15 Au03 Au24 78.4
Au18 Au03 Au01 58.3
Au18 Au03 Au02 117.4
Au18 Au03 Au04 88.5
Au18 Au03 Au05 62.5
Au18 Au03 Au06 176.3
Au18 Au03 Au12 123.1
Au18 Au03 Au19 91.3
Au18 Au03 Au24 62.5
Au24 Au03 Au02 166.2
Au24 Au03 Au05 52.9
Au24 Au03 Au12 136.9
Au24 Au03 Au19 69.4
Au02 Au04 Au01 59.0
Au02 Au04 Au03 62.5
Au02 Au04 Au09 56.9
Au02 Au04 Au15 91.3
Au02 Au04 Au23 128.9
Au03 Au04 Au01 58.2
Au03 Au04 Au15 58.3
Au05 Au04 Au01 95.4
Au05 Au04 Au02 130.3
Au05 Au04 Au03 67.8
Au05 Au04 Au09 172.7
Au05 Au04 Au15 60.9
Au05 Au04 Au23 57.3
Au09 Au04 Au01 87.6
Au09 Au04 Au03 119.3
Au09 Au04 Au15 123.4
Au10 Au04 Au01 117.0
Au10 Au04 Au02 58.1
Au10 Au04 Au03 92.8
Au10 Au04 Au05 125.8
Au10 Au04 Au09 57.6
Au10 Au04 Au15 65.8
Au10 Au04 Au23 169.9
Au15 Au04 Au01 116.5
Au17 Au04 Au01 55.5
Au17 Au04 Au02 84.6
Au17 Au04 Au03 113.7
Au17 Au04 Au05 117.0
Au17 Au04 Au09 59.6
Au17 Au04 Au10 117.1
Au17 Au04 Au15 172.0
Au17 Au04 Au23 60.3
Au23 Au04 Au01 70.3
Au23 Au04 Au03 97.1
Au23 Au04 Au09 118.1
Au23 Au04 Au15 118.2
Au35 Au04 Au01 127.9
Au35 Au04 Au02 170.0
Au35 Au04 Au03 126.6
Au35 Au04 Au05 58.9
Au35 Au04 Au09 114.1
Au35 Au04 Au10 114.4
Au35 Au04 Au15 90.9
Au35 Au04 Au17 94.2
Au35 Au04 Au23 57.6
Au03 Au05 Au32 126.4
Au04 Au05 Au03 56.8
Au04 Au05 Au08 117.2
Au04 Au05 Au15 61.0
Au04 Au05 Au18 83.7
Au04 Au05 Au21 120.4
Au04 Au05 Au32 97.8
Au08 Au05 Au03 117.5
Au08 Au05 Au32 116.1
Au15 Au05 Au03 54.9
Au15 Au05 Au08 172.3
Au15 Au05 Au18 108.1
Au15 Au05 Au21 134.7
Au15 Au05 Au32 71.5
Au18 Au05 Au03 53.2
Au18 Au05 Au08 64.3
Au18 Au05 Au32 177.9
Au21 Au05 Au03 169.1
Au21 Au05 Au08 53.0
Au21 Au05 Au18 117.2
Au21 Au05 Au32 63.3
Au22 Au05 Au03 118.5
Au22 Au05 Au04 172.9
Au22 Au05 Au08 59.0
Au22 Au05 Au15 121.9
Au22 Au05 Au18 89.1
Au22 Au05 Au21 63.0
Au22 Au05 Au23 114.6
Au22 Au05 Au27 59.6
Au22 Au05 Au32 89.4
Au22 Au05 Au35 125.5
Au23 Au05 Au03 93.2
Au23 Au05 Au04 62.1
Au23 Au05 Au08 55.6
Au23 Au05 Au15 123.2
Au23 Au05 Au18 65.2
Au23 Au05 Au21 77.0
Au23 Au05 Au27 170.2
Au23 Au05 Au32 116.8
Au23 Au05 Au35 59.4
Au24 Au05 Au03 58.3
Au24 Au05 Au04 115.1
Au24 Au05 Au08 94.9
Au24 Au05 Au15 79.9
Au24 Au05 Au18 60.7
Au24 Au05 Au21 123.9
Au24 Au05 Au22 60.9
Au24 Au05 Au23 125.6
Au24 Au05 Au27 60.1
Au24 Au05 Au32 117.3
Au24 Au05 Au35 171.1
Au27 Au05 Au03 96.6
Au27 Au05 Au04 124.6
Au27 Au05 Au08 118.2
Au27 Au05 Au15 64.1
Au27 Au05 Au18 120.7
Au27 Au05 Au21 93.1
Au27 Au05 Au32 57.2
Au27 Au05 Au35 116.2
Au35 Au05 Au03 116.0
Au35 Au05 Au04 59.2
Au35 Au05 Au08 93.9
Au35 Au05 Au15 91.2
Au35 Au05 Au18 122.8
Au35 Au05 Au21 63.1
Au35 Au05 Au32 59.4
Au02 Au06 Au31 63.3
Au03 Au06 Au02 62.1
Au03 Au06 Au10 91.0
Au03 Au06 Au12 63.4
Au03 Au06 Au31 125.4
Au10 Au06 Au02 55.9
Au10 Au06 Au31 57.9
Au12 Au06 Au02 57.9
Au12 Au06 Au10 113.5
Au12 Au06 Au31 87.6
Au14 Au06 Au02 121.8
Au14 Au06 Au03 59.7
Au14 Au06 Au10 126.6
Au14 Au06 Au12 93.1
Au14 Au06 Au15 60.4
Au14 Au06 Au31 174.2
Au15 Au06 Au02 93.6
Au15 Au06 Au03 60.8
Au15 Au06 Au10 66.4
Au15 Au06 Au12 124.2
Au15 Au06 Au31 123.6
S15 Au06 Au02 103.0
S15 Au06 Au03 153.9
S15 Au06 Au10 97.7
S15 Au06 Au12 90.7
S15 Au06 Au14 128.8
S15 Au06 Au15 144.9
S15 Au06 Au31 45.5
Au01 Au07 Au03 62.7
Au01 Au07 Au12 85.8
Au01 Au07 Au13 59.7
Au01 Au07 Au16 61.4
Au01 Au07 Au18 60.8
Au01 Au07 Au19 128.9
Au03 Au07 Au12 60.7
Au03 Au07 Au13 89.0
Au03 Au07 Au16 124.0
Au03 Au07 Au19 66.2
Au12 Au07 Au13 51.5
Au16 Au07 Au12 117.1
Au16 Au07 Au13 65.5
Au18 Au07 Au03 61.2
Au18 Au07 Au12 121.3
Au18 Au07 Au13 120.4
Au18 Au07 Au16 88.9
Au18 Au07 Au19 95.6
Au19 Au07 Au12 68.2
Au19 Au07 Au13 119.2
Au19 Au07 Au16 169.7
S1 Au07 Au01 148.5
S1 Au07 Au03 141.1
S1 Au07 Au12 92.3
S1 Au07 Au13 95.0
S1 Au07 Au16 92.3
S1 Au07 Au18 141.2
S1 Au07 Au19 78.4
Au05 Au08 Au18 57.5
Au05 Au08 Au38 152.5
Au20 Au08 Au05 96.3
Au20 Au08 Au18 125.2
Au20 Au08 Au21 59.0
Au20 Au08 Au22 122.3
Au20 Au08 Au23 64.1
Au20 Au08 Au26 58.6
Au20 Au08 Au38 60.6
Au20 Au08 Au42 86.9
Au21 Au08 Au05 59.5
Au21 Au08 Au18 116.9
Au21 Au08 Au22 63.3
Au21 Au08 Au23 80.0
Au21 Au08 Au26 117.0
Au21 Au08 Au38 94.1
Au21 Au08 Au42 60.8
Au22 Au08 Au05 53.2
Au22 Au08 Au18 82.0
Au22 Au08 Au26 173.1
Au22 Au08 Au38 124.5
Au22 Au08 Au42 63.9
Au23 Au08 Au05 54.4
Au23 Au08 Au18 61.7
Au23 Au08 Au22 107.5
Au23 Au08 Au26 66.3
Au23 Au08 Au38 117.9
Au23 Au08 Au42 139.9
Au26 Au08 Au05 120.4
Au26 Au08 Au18 92.1
Au26 Au08 Au38 62.3
Au26 Au08 Au42 122.6
Au38 Au08 Au18 147.1
Au42 Au08 Au05 106.4
Au42 Au08 Au18 143.1
Au42 Au08 Au38 60.9
S8 Au08 Au05 90.6
S8 Au08 Au18 45.5
S8 Au08 Au20 160.0
S8 Au08 Au21 139.1
S8 Au08 Au22 76.6
S8 Au08 Au23 106.0
S8 Au08 Au26 101.8
S8 Au08 Au38 116.2
S8 Au08 Au42 109.2
Au02 Au09 Au04 61.3
Au02 Au09 Au11 62.1
Au02 Au09 Au17 86.4
Au02 Au09 Au29 73.0
Au02 Au09 Au34 139.1
Au04 Au09 Au11 92.5
Au04 Au09 Au29 134.3
Au04 Au09 Au34 95.5
Au10 Au09 Au02 60.2
Au10 Au09 Au04 59.4
Au10 Au09 Au11 122.3
Au10 Au09 Au17 117.7
Au10 Au09 Au29 99.8
Au10 Au09 Au34 138.8
Au11 Au09 Au34 88.1
Au17 Au09 Au04 58.4
Au17 Au09 Au11 57.3
Au17 Au09 Au29 120.0
Au17 Au09 Au34 53.0
Au29 Au09 Au11 63.3
Au29 Au09 Au34 119.8
S16 Au09 Au02 172.3
S16 Au09 Au04 126.3
S16 Au09 Au10 121.2
S16 Au09 Au11 116.0
S16 Au09 Au17 98.7
S16 Au09 Au29 99.4
S16 Au09 Au34 45.7
Au02 Au10 Au04 62.5
Au02 Au10 Au06 62.4
Au02 Au10 Au15 90.0
Au02 Au10 Au31 68.8
Au02 Au10 Au39 132.4
Au04 Au10 Au06 88.1
Au04 Au10 Au15 59.2
Au04 Au10 Au31 131.1
Au04 Au10 Au39 75.1
Au06 Au10 Au15 54.1
Au06 Au10 Au31 66.3
Au06 Au10 Au39 139.3
Au09 Au10 Au02 59.9
Au09 Au10 Au04 62.9
Au09 Au10 Au06 122.2
Au09 Au10 Au15 122.0
Au09 Au10 Au31 95.5
Au09 Au10 Au39 82.8
Au15 Au10 Au39 85.8
Au31 Au10 Au15 119.7
Au31 Au10 Au39 149.4
S21 Au10 Au02 168.0
S21 Au10 Au04 120.9
S21 Au10 Au06 127.5
S21 Au10 Au09 110.2
S21 Au10 Au15 101.6
S21 Au10 Au31 107.5
S21 Au10 Au39 46.6
Au01 Au11 Au02 59.8
Au01 Au11 Au09 88.8
Au01 Au11 Au29 127.8
Au02 Au11 Au09 55.1
Au02 Au11 Au29 68.0
Au09 Au11 Au29 58.1
Au13 Au11 Au01 61.8
Au13 Au11 Au02 59.5
Au13 Au11 Au09 114.5
Au13 Au11 Au29 94.3
Au17 Au11 Au01 57.2
Au17 Au11 Au02 83.2
Au17 Au11 Au09 58.6
Au17 Au11 Au13 118.5
Au17 Au11 Au29 116.2
Au25 Au11 Au01 61.7
Au25 Au11 Au02 121.1
Au25 Au11 Au09 118.6
Au25 Au11 Au13 97.6
Au25 Au11 Au17 60.2
Au25 Au11 Au29 167.7
S13 Au11 Au01 170.7
S13 Au11 Au02 114.0
S13 Au11 Au09 92.7
S13 Au11 Au13 109.5
S13 Au11 Au17 130.8
S13 Au11 Au25 124.9
S13 Au11 Au29 47.0
Au02 Au12 Au03 61.6
Au02 Au12 Au06 62.2
Au02 Au12 Au07 89.4
Au03 Au12 Au07 54.4
Au06 Au12 Au03 57.8
Au06 Au12 Au07 112.0
Au13 Au12 Au02 62.9
Au13 Au12 Au03 93.6
Au13 Au12 Au06 125.0
Au13 Au12 Au07 64.9
Au13 Au12 Au28 59.6
Au28 Au12 Au02 57.6
Au28 Au12 Au03 119.2
Au28 Au12 Au06 92.4
Au28 Au12 Au07 123.7
S6 Au12 Au02 160.1
S6 Au12 Au03 99.6
S6 Au12 Au06 103.1
S6 Au12 Au07 83.9
S6 Au12 Au13 129.2
S6 Au12 Au28 140.5
Au01 Au13 Au07 53.1
Au01 Au13 Au37 120.3
Au02 Au13 Au01 59.6
Au02 Au13 Au07 87.3
Au02 Au13 Au37 131.0
Au07 Au13 Au37 67.9
Au11 Au13 Au01 59.4
Au11 Au13 Au02 61.5
Au11 Au13 Au07 112.4
Au11 Au13 Au37 166.8
Au12 Au13 Au01 89.3
Au12 Au13 Au02 59.9
Au12 Au13 Au07 63.5
Au12 Au13 Au11 121.4
Au12 Au13 Au28 61.0
Au12 Au13 Au37 71.1
Au28 Au13 Au01 116.7
Au28 Au13 Au02 57.1
Au28 Au13 Au07 123.7
Au28 Au13 Au11 88.8
Au28 Au13 Au37 102.0
S3 Au13 Au01 97.7
S3 Au13 Au02 155.5
S3 Au13 Au07 85.3
S3 Au13 Au11 100.2
S3 Au13 Au12 134.5
S3 Au13 Au28 143.8
S3 Au13 Au37 66.6
Au03 Au14 Au19 68.9
Au03 Au14 Au24 60.7
Au03 Au14 Au43 136.0
Au06 Au14 Au03 62.4
Au06 Au14 Au15 60.3
Au06 Au14 Au19 102.0
Au06 Au14 Au24 120.5
Au06 Au14 Au43 135.5
Au15 Au14 Au03 61.7
Au15 Au14 Au19 130.2
Au15 Au14 Au24 78.5
Au15 Au14 Au43 91.4
Au19 Au14 Au24 72.6
Au19 Au14 Au43 122.2
Au24 Au14 Au43 81.2
S25 Au14 Au03 158.1
S25 Au14 Au06 133.3
S25 Au14 Au15 136.4
S25 Au14 Au19 90.9
S25 Au14 Au24 106.3
S25 Au14 Au43 48.6
Au03 Au15 Au04 60.2
Au03 Au15 Au05 67.4
Au03 Au15 Au10 87.5
Au03 Au15 Au27 99.1
Au04 Au15 Au10 55.0
Au04 Au15 Au27 112.8
Au05 Au15 Au04 58.1
Au05 Au15 Au10 112.4
Au05 Au15 Au27 55.2
Au06 Au15 Au03 61.3
Au06 Au15 Au04 88.9
Au06 Au15 Au05 128.1
Au06 Au15 Au10 59.5
Au06 Au15 Au14 59.3
Au06 Au15 Au27 139.4
Au14 Au15 Au03 59.6
Au14 Au15 Au04 119.6
Au14 Au15 Au05 101.0
Au14 Au15 Au10 118.6
Au14 Au15 Au27 80.1
Au27 Au15 Au10 160.6
S22 Au15 Au03 158.2
S22 Au15 Au04 100.1
S22 Au15 Au05 94.9
S22 Au15 Au06 132.3
S22 Au15 Au10 87.8
S22 Au15 Au14 139.9
S22 Au15 Au27 79.3
Au01 Au16 Au07 53.2
Au25 Au16 Au01 57.8
Au25 Au16 Au07 110.9
S2 Au16 Au01 93.9
S2 Au16 Au07 97.9
S2 Au16 Au25 87.3
S3 Au16 Au01 97.8
S3 Au16 Au07 87.4
S3 Au16 Au25 100.9
S3 Au16 S2 168.0
Au01 Au17 Au04 67.0
Au01 Au17 Au09 95.5
Au01 Au17 Au11 63.5
Au01 Au17 Au23 75.6
Au01 Au17 Au25 63.5
Au01 Au17 Au30 109.6
Au01 Au17 Au33 56.3
Au01 Au17 Au34 165.7
Au04 Au17 Au09 62.0
Au04 Au17 Au23 61.5
Au04 Au17 Au30 118.3
Au04 Au17 Au33 98.2
Au09 Au17 Au23 121.5
Au09 Au17 Au33 151.3
Au11 Au17 Au04 99.0
Au11 Au17 Au09 64.1
Au11 Au17 Au23 139.0
Au11 Au17 Au30 136.4
Au11 Au17 Au33 102.3
Au23 Au17 Au33 51.6
Au25 Au17 Au04 130.4
Au25 Au17 Au09 122.5
Au25 Au17 Au11 58.6
Au25 Au17 Au23 104.8
Au25 Au17 Au30 79.3
Au25 Au17 Au33 53.3
Au25 Au17 Au34 116.7
Au30 Au17 Au09 152.9
Au30 Au17 Au23 58.6
Au30 Au17 Au33 53.5
Au34 Au17 Au04 111.3
Au34 Au17 Au09 72.1
Au34 Au17 Au11 103.7
Au34 Au17 Au23 116.8
Au34 Au17 Au30 84.0
Au34 Au17 Au33 136.6
Au01 Au18 Au03 61.7
Au01 Au18 Au05 94.1
Au01 Au18 Au08 118.6
Au01 Au18 Au23 69.2
Au01 Au18 Au24 121.0
Au01 Au18 Au33 60.5
Au03 Au18 Au05 64.3
Au03 Au18 Au08 122.4
Au03 Au18 Au23 91.4
Au03 Au18 Au24 60.0
Au03 Au18 Au33 119.5
Au05 Au18 Au08 58.2
Au05 Au18 Au23 51.3
Au07 Au18 Au01 59.1
Au07 Au18 Au03 59.9
Au07 Au18 Au05 124.2
Au07 Au18 Au08 176.0
Au07 Au18 Au23 127.9
Au07 Au18 Au24 97.5
Au07 Au18 Au33 102.3
Au23 Au18 Au08 50.3
Au24 Au18 Au05 52.9
Au24 Au18 Au08 86.5
Au24 Au18 Au23 104.0
Au24 Au18 Au33 155.8
Au33 Au18 Au05 103.8
Au33 Au18 Au08 73.8
Au33 Au18 Au23 52.5
S8 Au18 Au01 153.4
S8 Au18 Au03 142.1
S8 Au18 Au05 90.6
S8 Au18 Au07 136.0
S8 Au18 Au08 44.6
S8 Au18 Au23 94.0
S8 Au18 Au24 82.3
S8 Au18 Au33 92.9
Au07 Au19 Au03 52.7
Au14 Au19 Au03 53.3
Au14 Au19 Au07 105.9
S6 Au19 Au03 94.6
S6 Au19 Au07 85.5
S6 Au19 Au14 97.4
S7 Au19 Au03 93.2
S7 Au19 Au07 106.2
S7 Au19 Au14 80.4
S7 Au19 S6 168.3
Au08 Au20 Au23 59.2
Au08 Au20 Au26 66.5
Au08 Au20 Au38 68.7
Au21 Au20 Au08 61.1
Au21 Au20 Au23 78.6
Au21 Au20 Au26 126.8
Au21 Au20 Au38 100.3
Au23 Au20 Au38 120.8
Au26 Au20 Au23 67.4
Au26 Au20 Au38 67.4
S18 Au20 Au08 159.4
S18 Au20 Au21 138.2
S18 Au20 Au23 123.4
S18 Au20 Au26 94.9
S18 Au20 Au38 96.6
Au05 Au21 Au22 54.9
Au05 Au21 Au32 62.6
Au05 Au21 Au35 55.1
Au05 Au21 Au42 116.3
Au08 Au21 Au05 67.5
Au08 Au21 Au22 61.5
Au08 Au21 Au32 129.8
Au08 Au21 Au35 98.2
Au08 Au21 Au42 66.5
Au20 Au21 Au05 102.0
Au20 Au21 Au08 59.8
Au20 Au21 Au22 121.3
Au20 Au21 Au32 136.1
Au20 Au21 Au35 80.0
Au20 Au21 Au42 90.4
Au22 Au21 Au32 85.0
Au22 Au21 Au35 109.6
Au22 Au21 Au42 65.3
Au35 Au21 Au32 57.1
Au35 Au21 Au42 164.6
Au42 Au21 Au32 133.5
S23 Au21 Au05 106.5
S23 Au21 Au08 162.1
S23 Au21 Au20 137.5
S23 Au21 Au22 101.0
S23 Au21 Au32 45.3
S23 Au21 Au35 91.0
S23 Au21 Au42 104.1
Au05 Au22 Au08 67.9
Au05 Au22 Au21 62.1
Au05 Au22 Au24 59.4
Au05 Au22 Au42 116.0
Au08 Au22 Au21 55.2
Au08 Au22 Au42 61.5
Au21 Au22 Au42 57.8
Au24 Au22 Au08 99.5
Au24 Au22 Au21 121.5
Au24 Au22 Au42 158.5
Au27 Au22 Au05 60.3
Au27 Au22 Au08 127.7
Au27 Au22 Au21 93.0
Au27 Au22 Au24 59.8
Au27 Au22 Au42 138.9
S9 Au22 Au05 159.0
S9 Au22 Au08 101.1
S9 Au22 Au21 96.9
S9 Au22 Au24 141.6
S9 Au22 Au27 125.2
S9 Au22 Au42 44.9
Au04 Au23 Au18 82.3
Au04 Au23 Au20 139.9
Au04 Au23 Au26 163.8
Au05 Au23 Au04 60.6
Au05 Au23 Au08 70.0
Au05 Au23 Au17 118.1
Au05 Au23 Au18 63.5
Au05 Au23 Au20 101.6
Au05 Au23 Au26 130.3
Au05 Au23 Au30 173.6
Au05 Au23 Au33 124.2
Au08 Au23 Au04 129.8
Au08 Au23 Au17 162.1
Au08 Au23 Au18 68.0
Au08 Au23 Au20 56.6
Au08 Au23 Au26 60.6
Au17 Au23 Au04 58.2
Au17 Au23 Au18 100.3
Au17 Au23 Au20 130.7
Au17 Au23 Au26 108.2
Au20 Au23 Au18 124.1
Au20 Au23 Au26 54.8
Au26 Au23 Au18 92.6
Au30 Au23 Au04 116.0
Au30 Au23 Au08 114.0
Au30 Au23 Au17 59.6
Au30 Au23 Au18 122.2
Au30 Au23 Au20 77.6
Au30 Au23 Au26 54.4
Au33 Au23 Au04 112.2
Au33 Au23 Au08 87.9
Au33 Au23 Au17 74.3
Au33 Au23 Au18 60.7
Au33 Au23 Au20 107.4
Au33 Au23 Au26 52.5
Au33 Au23 Au30 61.7
Au35 Au23 Au04 59.1
Au35 Au23 Au05 60.5
Au35 Au23 Au08 104.0
Au35 Au23 Au17 93.7
Au35 Au23 Au18 122.3
Au35 Au23 Au20 80.8
Au35 Au23 Au26 134.9
Au35 Au23 Au30 113.2
Au35 Au23 Au33 168.0
Au03 Au24 Au14 56.0
Au03 Au24 Au18 57.5
Au05 Au24 Au03 68.7
Au05 Au24 Au14 99.7
Au05 Au24 Au18 66.5
Au05 Au24 Au22 59.6
Au05 Au24 Au27 60.2
Au14 Au24 Au18 112.2
Au22 Au24 Au03 127.4
Au22 Au24 Au14 139.7
Au22 Au24 Au18 91.7
Au27 Au24 Au03 103.4
Au27 Au24 Au14 80.6
Au27 Au24 Au18 126.6
Au27 Au24 Au22 59.2
S7 Au24 Au03 99.2
S7 Au24 Au05 166.3
S7 Au24 Au14 77.5
S7 Au24 Au18 101.9
S7 Au24 Au22 130.5
S7 Au24 Au27 131.4
Au01 Au25 Au16 62.1
Au11 Au25 Au01 62.3
Au11 Au25 Au16 95.9
Au11 Au25 Au17 61.2
Au11 Au25 Au33 121.6
Au17 Au25 Au01 57.7
Au17 Au25 Au16 119.6
Au17 Au25 Au33 75.0
Au33 Au25 Au01 62.2
Au33 Au25 Au16 73.2
S12 Au25 Au01 162.1
S12 Au25 Au11 134.7
S12 Au25 Au16 105.5
S12 Au25 Au17 131.1
S12 Au25 Au33 102.8
Au08 Au26 Au23 53.2
Au08 Au26 Au38 62.3
Au20 Au26 Au08 55.0
Au20 Au26 Au23 57.7
Au20 Au26 Au38 59.7
Au20 Au26 Au40 74.1
Au23 Au26 Au38 107.1
Au30 Au26 Au08 107.2
Au30 Au26 Au20 79.5
Au30 Au26 Au23 54.8
Au30 Au26 Au38 136.5
Au30 Au26 Au40 61.6
Au33 Au26 Au08 84.8
Au33 Au26 Au20 113.0
Au33 Au26 Au23 55.3
Au33 Au26 Au30 63.1
Au33 Au26 Au38 144.5
Au33 Au26 Au40 121.4
Au40 Au26 Au08 129.0
Au40 Au26 Au23 103.7
Au40 Au26 Au38 91.4
S10 Au26 Au08 91.6
S10 Au26 Au20 104.2
S10 Au26 Au23 144.8
S10 Au26 Au30 158.6
S10 Au26 Au33 130.7
S10 Au26 Au38 45.0
S10 Au26 Au40 98.7
Au05 Au27 Au15 60.8
Au05 Au27 Au32 70.1
Au05 Au27 Au43 136.3
Au22 Au27 Au05 60.0
Au22 Au27 Au15 119.1
Au22 Au27 Au24 60.9
Au22 Au27 Au32 97.2
Au22 Au27 Au43 128.5
Au24 Au27 Au05 59.7
Au24 Au27 Au15 78.1
Au24 Au27 Au32 129.7
Au24 Au27 Au43 86.3
Au32 Au27 Au15 75.3
Au32 Au27 Au43 133.5
Au43 Au27 Au15 87.5
S24 Au27 Au05 173.1
S24 Au27 Au15 118.3
S24 Au27 Au22 122.2
S24 Au27 Au24 127.3
S24 Au27 Au32 103.0
S24 Au27 Au43 48.7
Au02 Au28 Au12 61.8
Au02 Au28 Au13 64.4
Au02 Au28 Au29 71.2
Au02 Au28 Au31 70.4
Au02 Au28 Au41 145.0
Au12 Au28 Au29 132.8
Au12 Au28 Au31 95.8
Au12 Au28 Au41 92.7
Au13 Au28 Au12 59.3
Au13 Au28 Au29 97.2
Au13 Au28 Au31 134.5
Au13 Au28 Au41 82.4
Au31 Au28 Au29 71.4
Au41 Au28 Au29 126.6
Au41 Au28 Au31 140.2
S5 Au28 Au02 162.8
S5 Au28 Au12 134.0
S5 Au28 Au13 126.6
S5 Au28 Au29 93.2
S5 Au28 Au31 98.4
S5 Au28 Au41 50.8
Au09 Au29 Au11 58.6
Au09 Au29 Au28 99.2
Au28 Au29 Au11 78.5
S13 Au29 Au09 95.3
S13 Au29 Au11 49.9
S13 Au29 Au28 104.6
S13 Au29 S14 164.7
S14 Au29 Au09 89.7
S14 Au29 Au11 142.6
S14 Au29 Au28 88.8
Au17 Au30 Au33 74.2
Au17 Au30 Au36 112.4
Au17 Au30 Au40 166.8
Au23 Au30 Au17 61.8
Au23 Au30 Au33 59.1
Au23 Au30 Au36 139.5
Au23 Au30 Au40 116.8
Au26 Au30 Au17 124.5
Au26 Au30 Au23 70.8
Au26 Au30 Au33 57.0
Au26 Au30 Au36 85.6
Au26 Au30 Au40 63.2
Au33 Au30 Au36 80.5
Au33 Au30 Au40 117.2
Au40 Au30 Au36 77.5
S17 Au30 Au17 82.9
S17 Au30 Au23 126.1
S17 Au30 Au26 151.7
S17 Au30 Au33 149.3
S17 Au30 Au36 89.9
S17 Au30 Au40 88.5
Au06 Au31 Au02 53.9
Au10 Au31 Au02 52.0
Au10 Au31 Au06 55.8
Au28 Au31 Au02 51.4
Au28 Au31 Au06 82.8
Au28 Au31 Au10 103.3
S14 Au31 Au02 95.1
S14 Au31 Au06 143.0
S14 Au31 Au10 90.1
S14 Au31 Au28 92.9
S15 Au31 Au02 95.8
S15 Au31 Au06 47.0
S15 Au31 Au10 97.2
S15 Au31 Au28 93.4
S15 Au31 S14 169.0
Au05 Au32 Au21 54.0
Au27 Au32 Au05 52.7
Au27 Au32 Au21 84.3
Au27 Au32 Au35 104.7
Au35 Au32 Au05 52.2
Au35 Au32 Au21 56.9
S22 Au32 Au05 88.2
S22 Au32 Au21 139.5
S22 Au32 Au27 82.9
S22 Au32 Au35 89.7
S22 Au32 S23 172.1
S23 Au32 Au05 98.5
S23 Au32 Au21 45.8
S23 Au32 Au27 104.4
S23 Au32 Au35 91.2
Au01 Au33 Au17 50.4
Au01 Au33 Au18 55.8
Au18 Au33 Au17 92.6
Au23 Au33 Au01 73.6
Au23 Au33 Au17 54.1
Au23 Au33 Au18 66.8
Au23 Au33 Au25 105.9
Au23 Au33 Au30 59.2
Au25 Au33 Au01 60.1
Au25 Au33 Au17 51.8
Au25 Au33 Au18 114.7
Au25 Au33 Au30 77.7
Au26 Au33 Au01 145.7
Au26 Au33 Au17 107.5
Au26 Au33 Au18 108.2
Au26 Au33 Au23 72.1
Au26 Au33 Au25 132.1
Au26 Au33 Au30 59.9
Au30 Au33 Au01 102.6
Au30 Au33 Au17 52.4
Au30 Au33 Au18 125.8
S2 Au33 Au01 93.2
S2 Au33 Au17 134.3
S2 Au33 Au18 84.5
S2 Au33 Au23 151.1
S2 Au33 Au25 88.4
S2 Au33 Au26 116.7
S2 Au33 Au30 149.6
Au17 Au34 Au09 54.9
S16 Au34 Au09 46.8
S16 Au34 Au17 101.6
S17 Au34 Au09 141.4
S17 Au34 Au17 86.5
S17 Au34 S16 171.8
Au04 Au35 Au21 121.6
Au04 Au35 Au32 105.4
Au04 Au35 Au39 74.6
Au05 Au35 Au04 61.9
Au05 Au35 Au21 61.7
Au05 Au35 Au32 68.5
Au05 Au35 Au39 117.0
Au21 Au35 Au32 66.0
Au21 Au35 Au39 147.7
Au23 Au35 Au04 63.3
Au23 Au35 Au05 60.1
Au23 Au35 Au21 76.7
Au23 Au35 Au32 126.3
Au23 Au35 Au39 133.0
Au32 Au35 Au39 83.3
S20 Au35 Au04 114.1
S20 Au35 Au05 158.5
S20 Au35 Au21 123.9
S20 Au35 Au23 139.5
S20 Au35 Au32 94.1
S20 Au35 Au39 45.6
S12 Au36 Au30 103.9
S12 Au36 S19 166.4
S19 Au36 Au30 86.5
S1 Au37 Au13 92.6
S1 Au37 S4 170.2
S4 Au37 Au13 95.3
Au08 Au38 Au26 55.4
Au20 Au38 Au08 50.6
Au20 Au38 Au26 52.9
Au20 Au38 Au42 79.8
Au42 Au38 Au08 58.0
Au42 Au38 Au26 112.9
S10 Au38 Au08 87.3
S10 Au38 Au20 99.4
S10 Au38 Au26 46.8
S10 Au38 Au42 136.0
S11 Au38 Au08 93.5
S11 Au38 Au20 81.5
S11 Au38 Au26 134.1
S11 Au38 Au42 44.4
S11 Au38 S10 179.1
Au10 Au39 Au35 93.0
S20 Au39 Au10 135.9
S20 Au39 Au35 46.2
S20 Au39 S21 175.9
S21 Au39 Au10 47.9
S21 Au39 Au35 136.2
Au30 Au40 Au26 55.2
S18 Au40 Au26 92.5
S18 Au40 Au30 93.7
S18 Au40 S19 170.8
S19 Au40 Au26 96.0
S19 Au40 Au30 88.3
S4 Au41 Au28 129.2
S4 Au41 S5 178.3
S5 Au41 Au28 52.4
Au08 Au42 Au22 54.6
Au08 Au42 Au38 61.1
Au21 Au42 Au08 52.7
Au21 Au42 Au22 56.9
Au21 Au42 Au38 89.3
Au22 Au42 Au38 115.4
S9 Au42 Au08 95.6
S9 Au42 Au21 97.0
S9 Au42 Au22 45.9
S9 Au42 Au38 144.5
S11 Au42 Au08 96.2
S11 Au42 Au21 90.3
S11 Au42 Au22 144.6
S11 Au42 Au38 44.4
S11 Au42 S9 168.2
Au27 Au43 Au14 76.0
S24 Au43 Au14 126.2
S24 Au43 Au27 51.8
S24 Au43 S25 174.9
S25 Au43 Au14 50.8
S25 Au43 Au27 124.0
Au37 S1 Au07 102.2
C1 S1 Au07 109.2
C1 S1 Au37 105.5
Au16 S2 Au33 93.3
C7 S2 Au16 106.2
C7 S2 Au33 114.3
Au16 S3 Au13 94.0
C13 S3 Au13 111.8
C13 S3 Au16 104.9
Au41 S4 Au37 104.7
C19 S4 Au37 105.5
C19 S4 Au41 103.9
Au41 S5 Au28 76.8
C25 S5 Au28 108.2
C25 S5 Au41 106.7
Au19 S6 Au12 96.6
C31 S6 Au12 112.7
C31 S6 Au19 104.9
Au19 S7 Au24 97.8
C37 S7 Au19 113.8
C37 S7 Au24 99.9
Au08 S8 Au18 89.9
C43 S8 Au08 110.9
C43 S8 Au18 112.8
Au42 S9 Au22 89.2
C49 S9 Au22 131.4
C49 S9 Au42 108.2
Au38 S10 Au26 88.2
C55 S10 Au26 106.5
C55 S10 Au38 111.5
Au42 S11 Au38 91.2
C61 S11 Au38 128.7
C61 S11 Au42 120.2
Au36 S12 Au25 99.7
C67 S12 Au25 105.7
C67 S12 Au36 100.0
Au29 S13 Au11 83.1
C73 S13 Au11 111.8
C73 S13 Au29 102.6
Au29 S14 Au31 99.3
C79 S14 Au29 107.8
C79 S14 Au31 105.1
Au31 S15 Au06 87.5
C85 S15 Au06 112.4
C85 S15 Au31 102.3
Au34 S16 Au09 87.6
C91 S16 Au09 115.8
C91 S16 Au34 102.6
Au34 S17 Au30 103.7
C97 S17 Au30 112.3
C97 S17 Au34 103.8
Au40 S18 Au20 97.7
C103 S18 Au20 109.6
C103 S18 Au40 108.0
Au40 S19 Au36 106.5
C109 S19 Au36 100.0
C109 S19 Au40 105.1
Au39 S20 Au35 88.1
C115 S20 Au35 109.6
C115 S20 Au39 100.1
Au39 S21 Au10 85.6
C121 S21 Au10 105.8
C121 S21 Au39 102.9
Au32 S22 Au15 102.2
C127 S22 Au15 111.2
C127 S22 Au32 106.8
Au32 S23 Au21 88.8
C133 S23 Au21 108.7
C133 S23 Au32 106.5
Au43 S24 Au27 79.5
C139 S24 Au27 113.1
C139 S24 Au43 107.6
Au43 S25 Au14 80.6
C145 S25 Au14 106.8
C145 S25 Au43 106.2
S1 C1 H1 107.9
C2 C1 S1 109.4
C2 C1 H1 107.9
C2 C1 C6 118.8
C6 C1 S1 104.5
C6 C1 H1 107.9
C1 C2 H2A 109.8
C1 C2 H2B 109.8
C1 C2 C3 109.3
H2A C2 H2B 108.3
C3 C2 H2A 109.8
C3 C2 H2B 109.8
C2 C3 H3A 107.6
C2 C3 H3B 107.6
H3A C3 H3B 107.1
C4 C3 C2 118.8
C4 C3 H3A 107.6
C4 C3 H3B 107.6
C3 C4 H4A 112.1
C3 C4 H4B 112.1
H4A C4 H4B 109.7
C5 C4 C3 98.4
C5 C4 H4A 112.1
C5 C4 H4B 112.1
C4 C5 H5A 102.9
C4 C5 H5B 102.9
H5A C5 H5B 105.0
C6 C5 C4 137.0
C6 C5 H5A 102.9
C6 C5 H5B 102.9
C1 C6 H6A 111.9
C1 C6 H6B 111.9
C5 C6 C1 99.3
C5 C6 H6A 111.9
C5 C6 H6B 111.9
H6A C6 H6B 109.6
S2 C7 H7 106.0
C8 C7 S2 114.0
C8 C7 H7 106.0
C8 C7 C12 113.5
C12 C7 S2 110.5
C12 C7 H7 106.0
C7 C8 H8A 110.8
C7 C8 H8B 110.8
C7 C8 C9 104.9
H8A C8 H8B 108.8
C9 C8 H8A 110.8
C9 C8 H8B 110.8
C8 C9 H9A 111.1
C8 C9 H9B 111.1
H9A C9 H9B 109.1
C10 C9 C8 103.3
C10 C9 H9A 111.1
C10 C9 H9B 111.1
C9 C10 H10A 108.1
C9 C10 H10B 108.1
H10A C10 H10B 107.3
C11 C10 C9 116.6
C11 C10 H10A 108.1
C11 C10 H10B 108.1
C10 C11 H11A 112.6
C10 C11 H11B 112.6
C10 C11 C12 95.7
H11A C11 H11B 110.1
C12 C11 H11A 112.6
C12 C11 H11B 112.6
C7 C12 H12A 110.5
C7 C12 H12B 110.5
C11 C12 C7 106.1
C11 C12 H12A 110.5
C11 C12 H12B 110.5
H12A C12 H12B 108.7
S3 C13 H13 109.9
C14 C13 S3 105.1
C14 C13 H13 109.9
C18 C13 S3 109.9
C18 C13 H13 109.9
C18 C13 C14 112.1
C13 C14 H14A 108.9
C13 C14 H14B 108.9
H14A C14 H14B 107.7
C15 C14 C13 113.3
C15 C14 H14A 108.9
C15 C14 H14B 108.9
C14 C15 H15A 109.9
C14 C15 H15B 109.9
H15A C15 H15B 108.3
C16 C15 C14 109.0
C16 C15 H15A 109.9
C16 C15 H15B 109.9
C15 C16 H16A 108.0
C15 C16 H16B 108.0
C15 C16 C17 117.4
H16A C16 H16B 107.2
C17 C16 H16A 108.0
C17 C16 H16B 108.0
C16 C17 H17A 111.2
C16 C17 H17B 111.2
H17A C17 H17B 109.1
C18 C17 C16 102.7
C18 C17 H17A 111.2
C18 C17 H17B 111.2
C13 C18 H18A 108.6
C13 C18 H18B 108.6
C17 C18 C13 114.8
C17 C18 H18A 108.6
C17 C18 H18B 108.6
H18A C18 H18B 107.6
S4 C19 H19 104.6
C20 C19 S4 115.3
C20 C19 H19 104.6
C20 C19 C24 116.4
C24 C19 S4 109.8
C24 C19 H19 104.6
C19 C20 H20A 108.8
C19 C20 H20B 108.8
H20A C20 H20B 107.7
C21 C20 C19 113.9
C21 C20 H20A 108.8
C21 C20 H20B 108.8
C20 C21 H21A 109.6
C20 C21 H21B 109.6
C20 C21 C22 110.4
H21A C21 H21B 108.1
C22 C21 H21A 109.6
C22 C21 H21B 109.6
C21 C22 H22A 108.1
C21 C22 H22B 108.1
H22A C22 H22B 107.3
C23 C22 C21 116.7
C23 C22 H22A 108.1
C23 C22 H22B 108.1
C22 C23 H23A 107.9
C22 C23 H23B 107.9
H23A C23 H23B 107.2
C24 C23 C22 117.7
C24 C23 H23A 107.9
C24 C23 H23B 107.9
C19 C24 H24A 109.0
C19 C24 H24B 109.0
C23 C24 C19 113.1
C23 C24 H24A 109.0
C23 C24 H24B 109.0
H24A C24 H24B 107.8
S5 C25 H25 108.5
C26 C25 S5 117.7
C26 C25 H25 108.5
C30 C25 S5 104.3
C30 C25 H25 108.5
C30 C25 C26 109.1
C25 C26 H26A 109.7
C25 C26 H26B 109.7
C25 C26 C27 109.9
H26A C26 H26B 108.2
C27 C26 H26A 109.7
C27 C26 H26B 109.7
C26 C27 H27A 106.8
C26 C27 H27B 106.8
H27A C27 H27B 106.7
C28 C27 C26 122.0
C28 C27 H27A 106.8
C28 C27 H27B 106.8
C27 C28 H28A 109.9
C27 C28 H28B 109.9
C27 C28 C29 109.0
H28A C28 H28B 108.3
C29 C28 H28A 109.9
C29 C28 H28B 109.9
C28 C29 H29A 107.1
C28 C29 H29B 107.1
C28 C29 C30 120.9
H29A C29 H29B 106.8
C30 C29 H29A 107.1
C30 C29 H29B 107.1
C25 C30 C29 109.4
C25 C30 H30A 109.8
C25 C30 H30B 109.8
C29 C30 H30A 109.8
C29 C30 H30B 109.8
H30A C30 H30B 108.2
S6 C31 H31 109.4
C32 C31 S6 102.5
C32 C31 H31 109.4
C36 C31 S6 111.3
C36 C31 H31 109.4
C36 C31 C32 114.4
C31 C32 H32A 108.0
C31 C32 H32B 108.0
C31 C32 C33 117.3
H32A C32 H32B 107.2
C33 C32 H32A 108.0
C33 C32 H32B 108.0
C32 C33 H33A 111.2
C32 C33 H33B 111.2
H33A C33 H33B 109.1
C34 C33 C32 103.1
C34 C33 H33A 111.2
C34 C33 H33B 111.2
C33 C34 H34A 106.8
C33 C34 H34B 106.8
C33 C34 C35 122.1
H34A C34 H34B 106.7
C35 C34 H34A 106.8
C35 C34 H34B 106.8
C34 C35 H35A 108.6
C34 C35 H35B 108.6
H35A C35 H35B 107.6
C36 C35 C34 114.6
C36 C35 H35A 108.6
C36 C35 H35B 108.6
C31 C36 H36A 109.1
C31 C36 H36B 109.1
C35 C36 C31 112.7
C35 C36 H36A 109.1
C35 C36 H36B 109.1
H36A C36 H36B 107.8
S7 C37 H37 111.3
C38 C37 S7 112.8
C38 C37 H37 111.3
C38 C37 C42 102.1
C42 C37 S7 107.6
C42 C37 H37 111.3
C37 C38 H38A 108.5
C37 C38 H38B 108.5
H38A C38 H38B 107.5
C39 C38 C37 115.1
C39 C38 H38A 108.5
C39 C38 H38B 108.5
C38 C39 H39A 110.2
C38 C39 H39B 110.2
H39A C39 H39B 108.5
C40 C39 C38 107.5
C40 C39 H39A 110.2
C40 C39 H39B 110.2
C39 C40 H40A 109.2
C39 C40 H40B 109.2
C39 C40 C41 112.0
H40A C40 H40B 107.9
C41 C40 H40A 109.2
C41 C40 H40B 109.2
C40 C41 H41A 108.9
C40 C41 H41B 108.9
H41A C41 H41B 107.7
C42 C41 C40 113.2
C42 C41 H41A 108.9
C42 C41 H41B 108.9
C37 C42 H42A 109.8
C37 C42 H42B 109.8
C41 C42 C37 109.4
C41 C42 H42A 109.8
C41 C42 H42B 109.8
H42A C42 H42B 108.2
S8 C43 H43 108.7
C44 C43 S8 113.2
C44 C43 H43 108.7
C48 C43 S8 111.2
C48 C43 H43 108.7
C48 C43 C44 106.2
C43 C44 H44A 107.0
C43 C44 H44B 107.0
H44A C44 H44B 106.8
C45 C44 C43 121.2
C45 C44 H44A 107.0
C45 C44 H44B 107.0
C44 C45 H45A 109.2
C44 C45 H45B 109.2
C44 C45 C46 112.2
H45A C45 H45B 107.9
C46 C45 H45A 109.2
C46 C45 H45B 109.2
C45 C46 H46A 110.7
C45 C46 H46B 110.7
H46A C46 H46B 108.8
C47 C46 C45 105.5
C47 C46 H46A 110.7
C47 C46 H46B 110.6
C46 C47 H47A 109.0
C46 C47 H47B 109.0
H47A C47 H47B 107.8
C48 C47 C46 112.8
C48 C47 H47A 109.0
C48 C47 H47B 109.0
C43 C48 C47 117.3
C43 C48 H48A 108.0
C43 C48 H48B 108.0
C47 C48 H48A 108.0
C47 C48 H48B 108.0
H48A C48 H48B 107.2
C50 C49 S9 124.2
C50 C49 C54 105.4
C54 C49 S9 130.1
C49 C50 H50A 110.0
C49 C50 H50B 110.0
H50A C50 H50B 108.4
C51 C50 C49 108.4
C51 C50 H50A 110.0
C51 C50 H50B 110.0
C50 C51 C52 109.8
C53 C52 C51 105.4
C52 C53 H53A 109.7
C52 C53 H53B 109.7
C52 C53 C54 110.0
H53A C53 H53B 108.2
C54 C53 H53A 109.7
C54 C53 H53B 109.7
C49 C54 H54A 110.2
C49 C54 H54B 110.2
C53 C54 C49 107.5
C53 C54 H54A 110.2
C53 C54 H54B 110.2
H54A C54 H54B 108.5
S10 C55 H55 111.1
C56 C55 S10 105.1
C56 C55 H55 111.1
C56 C55 C60 105.8
C60 C55 S10 112.3
C60 C55 H55 111.1
C55 C56 H56A 109.0
C55 C56 H56B 109.0
C55 C56 C57 112.7
H56A C56 H56B 107.8
C57 C56 H56A 109.0
C57 C56 H56B 109.0
C56 C57 H57A 109.6
C56 C57 H57B 109.6
H57A C57 H57B 108.1
C58 C57 C56 110.4
C58 C57 H57A 109.6
C58 C57 H57B 109.6
C57 C58 H58A 110.0
C57 C58 H58B 110.0
C57 C58 C59 108.7
H58A C58 H58B 108.3
C59 C58 H58A 110.0
C59 C58 H58B 110.0
C58 C59 H59A 109.3
C58 C59 H59B 109.3
H59A C59 H59B 108.0
C60 C59 C58 111.5
C60 C59 H59A 109.3
C60 C59 H59B 109.3
C55 C60 C59 105.8
C55 C60 H60A 110.6
C55 C60 H60B 110.6
C59 C60 H60A 110.6
C59 C60 H60B 110.6
H60A C60 H60B 108.7
C62 C61 S11 152.5
C66 C61 S11 93.9
C66 C61 C62 108.1
C61 C62 H62A 108.7
C61 C62 H62B 108.7
H62A C62 H62B 107.6
C63 C62 C61 114.0
C63 C62 H62A 108.7
C63 C62 H62B 108.7
C62 C63 H63A 109.8
C62 C63 H63B 109.8
H63A C63 H63B 108.3
C64 C63 C62 109.3
C64 C63 H63A 109.8
C64 C63 H63B 109.8
C63 C64 H64A 111.1
C63 C64 H64B 111.1
C63 C64 C65 103.5
H64A C64 H64B 109.0
C65 C64 H64A 111.1
C65 C64 H64B 111.1
C64 C65 H65A 110.1
C64 C65 H65B 110.1
C64 C65 C66 108.0
H65A C65 H65B 108.4
C66 C65 H65A 110.1
C66 C65 H65B 110.1
C61 C66 C65 85.7
C68 C67 S12 140.0
C68 C67 C72 109.2
C72 C67 S12 110.6
C67 C68 H68A 109.8
C67 C68 H68B 109.8
C67 C68 C69 109.2
H68A C68 H68B 108.3
C69 C68 H68A 109.8
C69 C68 H68B 109.8
C68 C69 H69A 109.9
C68 C69 H69B 109.9
H69A C69 H69B 108.3
C70 C69 C68 108.8
C70 C69 H69A 109.9
C70 C69 H69B 109.9
C69 C70 C71 108.6
C70 C71 H71A 110.4
C70 C71 H71B 110.4
H71A C71 H71B 108.6
C72 C71 C70 106.6
C72 C71 H71A 110.4
C72 C71 H71B 110.4
C67 C72 H72A 109.9
C67 C72 H72B 109.9
C71 C72 C67 108.7
C71 C72 H72A 109.9
C71 C72 H72B 109.9
H72A C72 H72B 108.3
S13 C73 H73 115.8
C74 C73 S13 98.8
C74 C73 H73 115.8
C78 C73 S13 95.6
C78 C73 H73 115.8
C78 C73 C74 112.1
C73 C74 H74A 106.7
C73 C74 H74B 106.7
C73 C74 C75 122.5
H74A C74 H74B 106.6
C75 C74 H74A 106.7
C75 C74 H74B 106.7
C74 C75 H75A 109.1
C74 C75 H75B 109.1
C74 C75 C76 112.4
H75A C75 H75B 107.9
C76 C75 H75A 109.1
C76 C75 H75B 109.1
C75 C76 H76A 108.3
C75 C76 H76B 108.3
H76A C76 H76B 107.4
C77 C76 C75 116.1
C77 C76 H76A 108.3
C77 C76 H76B 108.3
C76 C77 H77A 109.2
C76 C77 H77B 109.2
C76 C77 C78 112.2
H77A C77 H77B 107.9
C78 C77 H77A 109.2
C78 C77 H77B 109.2
C73 C78 C77 131.0
C73 C78 H78 114.5
C77 C78 H78 114.5
S14 C79 H79 107.3
C80 C79 S14 103.7
C80 C79 H79 107.3
C80 C79 C84 117.2
C84 C79 S14 113.5
C84 C79 H79 107.3
C79 C80 H80A 110.2
C79 C80 H80B 110.2
C79 C80 C81 107.7
H80A C80 H80B 108.5
C81 C80 H80A 110.2
C81 C80 H80B 110.2
C80 C81 H81A 110.3
C80 C81 H81B 110.3
H81A C81 H81B 108.6
C82 C81 C80 107.0
C82 C81 H81A 110.3
C82 C81 H81B 110.3
C81 C82 H82A 112.4
C81 C82 H82B 112.4
C81 C82 C83 96.7
H82A C82 H82B 110.0
C83 C82 H82A 112.4
C83 C82 H82B 112.4
C82 C83 H83A 109.9
C82 C83 H83B 109.9
H83A C83 H83B 108.3
C84 C83 C82 108.9
C84 C83 H83A 109.9
C84 C83 H83B 109.9
C79 C84 C83 111.0
C79 C84 H84A 109.4
C79 C84 H84B 109.4
C83 C84 H84A 109.4
C83 C84 H84B 109.4
H84A C84 H84B 108.0
S15 C85 H85 109.2
C86 C85 S15 117.8
C86 C85 H85 109.2
C90 C85 S15 108.8
C90 C85 H85 109.2
C90 C85 C86 102.4
C85 C86 H86A 106.8
C85 C86 H86B 106.8
H86A C86 H86B 106.6
C87 C86 C85 122.3
C87 C86 H86A 106.8
C87 C86 H86B 106.8
C86 C87 H87A 112.1
C86 C87 H87B 112.1
C86 C87 C88 98.2
H87A C87 H87B 109.8
C88 C87 H87A 112.1
C88 C87 H87B 112.1
C87 C88 H88A 107.2
C87 C88 H88B 107.2
C87 C88 C89 120.4
H88A C88 H88B 106.9
C89 C88 H88A 107.2
C89 C88 H88B 107.2
C88 C89 H89A 110.2
C88 C89 H89B 110.2
C88 C89 C90 107.4
H89A C89 H89B 108.5
C90 C89 H89A 110.2
C90 C89 H89B 110.2
C85 C90 C89 108.5
C85 C90 H90A 110.0
C85 C90 H90B 110.0
C89 C90 H90A 110.0
C89 C90 H90B 110.0
H90A C90 H90B 108.4
S16 C91 H91 100.9
C92 C91 S16 111.1
C92 C91 H91 100.9
C96 C91 S16 127.2
C96 C91 H91 100.9
C96 C91 C92 111.0
C91 C92 H92A 108.7
C91 C92 H92B 108.7
C91 C92 C93 114.1
H92A C92 H92B 107.6
C93 C92 H92A 108.7
C93 C92 H92B 108.7
C92 C93 H93A 108.4
C92 C93 H93B 108.4
H93A C93 H93B 107.5
C94 C93 C92 115.3
C94 C93 H93A 108.4
C94 C93 H93B 108.4
C93 C94 H94A 111.1
C93 C94 H94B 111.1
H94A C94 H94B 109.1
C95 C94 C93 103.3
C95 C94 H94A 111.1
C95 C94 H94B 111.1
C94 C95 H95A 104.8
C94 C95 H95B 104.8
C94 C95 C96 129.8
H95A C95 H95B 105.8
C96 C95 H95A 104.8
C96 C95 H95B 104.8
C91 C96 C95 115.4
C91 C96 H96A 108.4
C91 C96 H96B 108.4
C95 C96 H96A 108.4
C95 C96 H96B 108.4
H96A C96 H96B 107.5
S17 C97 H97 107.8
C98 C97 S17 109.2
C98 C97 H97 107.8
C102 C97 S17 110.8
C102 C97 H97 107.8
C102 C97 C98 113.3
C97 C98 H98A 108.2
C97 C98 H98B 108.2
C97 C98 C99 116.4
H98A C98 H98B 107.4
C99 C98 H98A 108.2
C99 C98 H98B 108.2
C98 C99 H99A 112.0
C98 C99 H99B 112.0
H99A C99 H99B 109.7
C100 C99 C98 98.9
C100 C99 H99A 112.0
C100 C99 H99B 112.0
C99 C100 H100 109.8
C99 C100 C101 109.3
C101 C100 H100 109.8
C100 C101 H10C 109.8
C100 C101 H10D 109.8
H10C C101 H10D 108.3
C102 C101 C100 109.2
C102 C101 H10C 109.8
C102 C101 H10D 109.8
C97 C102 C101 100.9
C97 C102 H10E 111.6
C97 C102 H10F 111.6
C101 C102 H10E 111.6
C101 C102 H10F 111.6
H10E C102 H10F 109.4
S18 C103 H103 114.5
C104 C103 S18 102.0
C104 C103 H103 114.5
C108 C103 S18 114.8
C108 C103 H103 114.5
C108 C103 C104 94.0
C103 C104 H10G 109.5
C103 C104 H10H 109.5
C103 C104 C105 110.8
H10G C104 H10H 108.1
C105 C104 H10G 109.5
C105 C104 H10H 109.5
C104 C105 H10I 111.7
C104 C105 H10J 111.7
H10I C105 H10J 109.5
C106 C105 C104 100.4
C106 C105 H10I 111.7
C106 C105 H10J 111.7
C105 C106 H10K 110.0
C105 C106 H10L 110.0
C105 C106 C107 108.3
H10K C106 H10L 108.4
C107 C106 H10K 110.0
C107 C106 H10L 110.0
C106 C107 H10M 111.7
C106 C107 H10N 111.7
C106 C107 C108 100.3
H10M C107 H10N 109.5
C108 C107 H10M 111.7
C108 C107 H10N 111.7
C103 C108 C107 116.4
C103 C108 H10O 108.2
C103 C108 H10P 108.2
C107 C108 H10O 108.2
C107 C108 H10P 108.2
H10O C108 H10P 107.4
C110 C109 S19 117.6
C110 C109 C114 109.4
C114 C109 S19 128.0
C109 C110 H11C 104.7
C109 C110 H11D 104.7
H11C C110 H11D 105.7
C111 C110 C109 130.3
C111 C110 H11C 104.7
C111 C110 H11D 104.7
C110 C111 H11E 109.7
C110 C111 H11F 109.7
C110 C111 C112 109.7
H11E C111 H11F 108.2
C112 C111 H11E 109.7
C112 C111 H11F 109.7
C111 C112 H11G 109.8
C111 C112 H11H 109.8
C111 C112 C113 109.5
H11G C112 H11H 108.2
C113 C112 H11G 109.8
C113 C112 H11H 109.8
C112 C113 H11I 109.8
C112 C113 H11J 109.8
C112 C113 C114 109.2
H11I C113 H11J 108.3
C114 C113 H11I 109.8
C114 C113 H11J 109.8
C109 C114 C113 112.9
C109 C114 H11K 109.0
C109 C114 H11L 109.0
C113 C114 H11K 109.0
C113 C114 H11L 109.0
H11K C114 H11L 107.8
S20 C115 H115 107.6
C116 C115 S20 106.6
C116 C115 H115 107.6
C120 C115 S20 108.2
C120 C115 H115 107.6
C120 C115 C116 118.7
C115 C116 H11M 111.2
C115 C116 H11N 111.2
H11M C116 H11N 109.2
C117 C116 C115 102.6
C117 C116 H11M 111.2
C117 C116 H11N 111.2
C116 C117 H11O 107.9
C116 C117 H11P 107.9
C116 C117 C118 117.6
H11O C117 H11P 107.2
C118 C117 H11O 107.9
C118 C117 H11P 107.9
C117 C118 H11Q 109.0
C117 C118 H11R 109.0
C117 C118 C119 112.8
H11Q C118 H11R 107.8
C119 C118 H11Q 109.0
C119 C118 H11R 109.0
C118 C119 H11S 110.3
C118 C119 H11T 110.3
C118 C119 C120 107.1
H11S C119 H11T 108.6
C120 C119 H11S 110.3
C120 C119 H11T 110.3
C115 C120 C119 113.0
C115 C120 H12C 109.0
C115 C120 H12D 109.0
C119 C120 H12C 109.0
C119 C120 H12D 109.0
H12C C120 H12D 107.8
S21 C121 H121 106.1
C122 C121 S21 114.9
C122 C121 H121 106.1
C122 C121 C126 111.3
C126 C121 S21 111.8
C126 C121 H121 106.1
C121 C122 H12E 108.2
C121 C122 H12F 108.2
H12E C122 H12F 107.4
C123 C122 C121 116.2
C123 C122 H12E 108.2
C123 C122 H12F 108.2
C122 C123 H12G 108.2
C122 C123 H12H 108.2
C122 C123 C124 116.3
H12G C123 H12H 107.4
C124 C123 H12G 108.2
C124 C123 H12H 108.2
C123 C124 H12I 110.6
C123 C124 H12J 110.6
C123 C124 C125 105.9
H12I C124 H12J 108.7
C125 C124 H12I 110.6
C125 C124 H12J 110.6
C124 C125 H12K 110.4
C124 C125 H12L 110.4
H12K C125 H12L 108.6
C126 C125 C124 106.6
C126 C125 H12K 110.4
C126 C125 H12L 110.4
C121 C126 H12M 109.4
C121 C126 H12N 109.4
C125 C126 C121 111.0
C125 C126 H12M 109.4
C125 C126 H12N 109.4
H12M C126 H12N 108.0
S22 C127 H127 104.8
C128 C127 S22 121.6
C128 C127 H127 104.8
C132 C127 S22 108.3
C132 C127 H127 104.8
C132 C127 C128 111.0
C127 C128 H12O 109.6
C127 C128 H12P 109.6
C127 C128 C129 110.4
H12O C128 H12P 108.1
C129 C128 H12O 109.6
C129 C128 H12P 109.6
C128 C129 H12Q 109.9
C128 C129 H12R 109.9
C128 C129 C130 108.9
H12Q C129 H12R 108.3
C130 C129 H12Q 109.9
C130 C129 H12R 109.9
C129 C130 H13A 109.5
C129 C130 H13B 109.5
H13A C130 H13B 108.1
C131 C130 C129 110.7
C131 C130 H13A 109.5
C131 C130 H13B 109.5
C130 C131 H13C 109.4
C130 C131 H13D 109.4
C130 C131 C132 111.3
H13C C131 H13D 108.0
C132 C131 H13C 109.4
C132 C131 H13D 109.4
C127 C132 H13E 109.5
C127 C132 H13F 109.5
C131 C132 C127 110.5
C131 C132 H13E 109.5
C131 C132 H13F 109.5
H13E C132 H13F 108.1
S23 C133 H133 108.8
C134 C133 S23 111.0
C134 C133 H133 108.8
C134 C133 C138 101.2
C138 C133 S23 117.9
C138 C133 H133 108.8
C133 C134 H13G 108.7
C133 C134 H13H 108.7
C133 C134 C135 114.2
H13G C134 H13H 107.6
C135 C134 H13G 108.7
C135 C134 H13H 108.7
C134 C135 C136 122.8
C135 C136 H13I 112.8
C135 C136 H13J 112.8
H13I C136 H13J 110.2
C137 C136 C135 94.8
C137 C136 H13I 112.8
C137 C136 H13J 112.8
C136 C137 H13K 111.5
C136 C137 H13L 111.5
C136 C137 C138 101.2
H13K C137 H13L 109.3
C138 C137 H13K 111.5
C138 C137 H13L 111.5
C133 C138 C137 110.0
C133 C138 H13M 109.7
C133 C138 H13N 109.7
C137 C138 H13M 109.7
C137 C138 H13N 109.7
H13M C138 H13N 108.2
S24 C139 H139 103.4
C140 C139 S24 110.8
C140 C139 H139 103.4
C140 C139 C144 119.7
C144 C139 S24 113.9
C144 C139 H139 103.4
C139 C140 H14C 111.9
C139 C140 H14D 111.9
C139 C140 C141 99.1
H14C C140 H14D 109.6
C141 C140 H14C 111.9
C141 C140 H14D 111.9
C140 C141 H14E 112.0
C140 C141 H14F 112.0
H14E C141 H14F 109.6
C142 C141 C140 99.1
C142 C141 H14E 112.0
C142 C141 H14F 112.0
C141 C142 H14G 111.9
C141 C142 H14H 111.9
C141 C142 C143 99.4
H14G C142 H14H 109.6
C143 C142 H14G 111.9
C143 C142 H14H 111.9
C142 C143 H14I 107.1
C142 C143 H14J 107.1
C142 C143 C144 121.0
H14I C143 H14J 106.8
C144 C143 H14I 107.1
C144 C143 H14J 107.1
C139 C144 C143 98.8
C139 C144 H14K 112.0
C139 C144 H14L 112.0
C143 C144 H14K 112.0
C143 C144 H14L 112.0
H14K C144 H14L 109.7
S25 C145 H145 105.7
C146 C145 S25 117.4
C146 C145 H145 105.7
C146 C145 C150 114.4
C150 C145 S25 107.0
C150 C145 H145 105.7
C145 C146 H14M 110.5
C145 C146 H14N 110.5
C145 C146 C147 106.0
H14M C146 H14N 108.7
C147 C146 H14M 110.5
C147 C146 H14N 110.5
C146 C147 H14O 109.9
C146 C147 H14P 109.9
H14O C147 H14P 108.3
C148 C147 C146 108.7
C148 C147 H14O 109.9
C148 C147 H14P 109.9
C147 C148 H14Q 111.7
C147 C148 H14R 111.7
H14Q C148 H14R 109.5
C149 C148 C147 100.3
C149 C148 H14Q 111.7
C149 C148 H14R 111.7
C148 C149 H14S 109.2
C148 C149 H14T 109.2
H14S C149 H14T 107.9
C150 C149 C148 112.0
C150 C149 H14S 109.2
C150 C149 H14T 109.2
C145 C150 C149 106.9
C145 C150 H15C 110.4
C145 C150 H15D 110.4
C149 C150 H15C 110.4
C149 C150 H15D 110.4
H15C C150 H15D 108.6

loop_
_geom_bond_atom_site_label_1
_geom_bond_atom_site_label_2
_geom_bond_distance
Au01 Au02 2.9008
Au01 Au03 2.8743
Au01 Au04 3.0247
Au01 Au07 2.7313
Au01 Au11 2.8813
Au01 Au13 2.9490
Au01 Au16 2.9948
Au01 Au17 2.7079
Au01 Au18 2.7781
Au01 Au25 2.8652
Au01 Au33 2.9252
Au02 Au03 2.9746
Au02 Au04 2.8610
Au02 Au06 2.9289
Au02 Au09 2.7298
Au02 Au10 2.7379
Au02 Au11 2.9404
Au02 Au12 2.8033
Au02 Au13 2.8835
Au02 Au28 2.6843
Au02 Au31 3.2361
Au03 Au04 2.8766
Au03 Au05 3.1817
Au03 Au06 2.8338
Au03 Au07 2.7935
Au03 Au12 2.9947
Au03 Au14 2.7613
Au03 Au15 2.8208
Au03 Au18 2.8295
Au03 Au19 3.2137
Au03 Au24 2.9059
Au04 Au05 2.8271
Au04 Au09 2.8731
Au04 Au10 2.7793
Au04 Au15 2.9134
Au04 Au17 2.7729
Au04 Au23 2.8701
Au04 Au35 2.7550
Au05 Au08 3.1580
Au05 Au15 2.9102
Au05 Au18 3.1319
Au05 Au21 2.9466
Au05 Au22 2.7293
Au05 Au23 2.7320
Au05 Au24 2.7231
Au05 Au27 2.7366
Au05 Au32 3.2330
Au05 Au35 2.7447
Au06 Au10 2.9100
Au06 Au12 2.8657
Au06 Au14 2.7072
Au06 Au15 2.7361
Au06 Au31 3.2220
Au06 S15 2.3604
Au07 Au12 3.1118
Au07 Au13 3.1487
Au07 Au16 3.1031
Au07 Au18 2.7619
Au07 Au19 3.0752
Au07 S1 2.3654
Au08 Au18 3.3461
Au08 Au20 2.6959
Au08 Au21 2.7308
Au08 Au22 2.9209
Au08 Au23 2.7746
Au08 Au26 3.0188
Au08 Au38 3.2495
Au08 Au42 3.1487
Au08 S8 2.3508
Au09 Au10 2.7263
Au09 Au11 2.9594
Au09 Au17 2.8092
Au09 Au29 2.9450
Au09 Au34 3.2693
Au09 S16 2.3835
Au10 Au15 3.0944
Au10 Au31 2.9824
Au10 Au39 3.1833
Au10 S21 2.3673
Au11 Au13 2.8651
Au11 Au17 2.7684
Au11 Au25 2.6978
Au11 Au29 3.0971
Au11 S13 2.3852
Au12 Au13 2.7223
Au12 Au28 2.7692
Au12 S6 2.3447
Au13 Au28 2.7299
Au13 Au37 3.3085
Au13 S3 2.3437
Au14 Au15 2.7374
Au14 Au19 2.9184
Au14 Au24 2.9767
Au14 Au43 3.0296
Au14 S25 2.3810
Au15 Au27 2.9988
Au15 S22 2.3519
Au16 Au25 2.9370
Au16 S2 2.2907
Au16 S3 2.2832
Au17 Au23 2.8355
Au17 Au25 2.7403
Au17 Au30 2.7740
Au17 Au33 3.3698
Au17 Au34 2.7454
Au18 Au23 3.1762
Au18 Au24 2.9773
Au18 Au33 3.0138
Au18 S8 2.3849
Au19 S6 2.3024
Au19 S7 2.2616
Au20 Au21 2.6742
Au20 Au23 2.9053
Au20 Au26 2.8092
Au20 Au38 3.0381
Au20 S18 2.3554
Au21 Au22 2.9706
Au21 Au32 3.2528
Au21 Au35 2.9845
Au21 Au42 2.9992
Au21 S23 2.3331
Au22 Au24 2.7651
Au22 Au27 2.7184
Au22 Au42 3.2189
Au22 S9 2.3110
Au23 Au26 3.1729
Au23 Au30 2.7456
Au23 Au33 2.7414
Au23 Au35 2.7128
Au24 Au27 2.7358
Au24 S7 2.3716
Au25 Au33 2.7961
Au25 S12 2.3274
Au26 Au30 2.7312
Au26 Au33 2.6464
Au26 Au38 3.2500
Au26 Au40 2.9713
Au26 S10 2.3698
Au27 Au32 2.8903
Au27 Au43 2.9746
Au27 S24 2.3778
Au28 Au29 3.0933
Au28 Au31 2.9214
Au28 Au41 2.8965
Au28 S5 2.3570
Au29 S13 2.2822
Au29 S14 2.2996
Au30 Au33 2.8139
Au30 Au36 2.9824
Au30 Au40 2.9279
Au30 S17 2.4271
Au31 S14 2.3098
Au31 S15 2.2986
Au32 Au35 2.9899
Au32 S22 2.2720
Au32 S23 2.3144
Au33 S2 2.4106
Au34 S16 2.3407
Au34 S17 2.2688
Au35 Au39 3.2311
Au35 S20 2.3351
Au36 S12 2.3013
Au36 S19 2.3218
Au37 S1 2.2732
Au37 S4 2.3083
Au38 Au42 3.2426
Au38 S10 2.2979
Au38 S11 2.2691
Au39 S20 2.3115
Au39 S21 2.3186
Au40 S18 2.2741
Au40 S19 2.2962
Au41 S4 2.2770
Au41 S5 2.3061
Au42 S9 2.2737
Au42 S11 2.2684
Au43 S24 2.2739
Au43 S25 2.3018
S1 C1 1.8713
S2 C7 1.8731
S3 C13 1.9088
S4 C19 1.8405
S5 C25 1.8039
S6 C31 1.9797
S7 C37 1.8539
S8 C43 1.8447
S9 C49 1.8316
S10 C55 1.8419
S11 C61 1.8124
S12 C67 1.9001
S13 C73 2.0462
S14 C79 1.9025
S15 C85 1.9016
S16 C91 1.6648
S17 C97 1.8501
S18 C103 1.7922
S19 C109 1.8017
S20 C115 1.9591
S21 C121 1.8251
S22 C127 1.7938
S23 C133 1.7438
S24 C139 1.7808
S25 C145 1.8635
C1 H1 1.0000
C1 C2 1.5160
C1 C6 1.5251
C2 H2A 0.9900
C2 H2B 0.9900
C2 C3 1.5205
C3 H3A 0.9900
C3 H3B 0.9900
C3 C4 1.5191
C4 H4A 0.9900
C4 H4B 0.9900
C4 C5 1.5151
C5 H5A 0.9900
C5 H5B 0.9900
C5 C6 1.5140
C6 H6A 0.9900
C6 H6B 0.9900
C7 H7 1.0000
C7 C8 1.5167
C7 C12 1.5223
C8 H8A 0.9900
C8 H8B 0.9900
C8 C9 1.5230
C9 H9A 0.9900
C9 H9B 0.9900
C9 C10 1.5161
C10 H10A 0.9900
C10 H10B 0.9900
C10 C11 1.5135
C11 H11A 0.9900
C11 H11B 0.9900
C11 C12 1.5197
C12 H12A 0.9900
C12 H12B 0.9900
C13 H13 1.0000
C13 C14 1.5286
C13 C18 1.5215
C14 H14A 0.9900
C14 H14B 0.9900
C14 C15 1.5187
C15 H15A 0.9900
C15 H15B 0.9900
C15 C16 1.5145
C16 H16A 0.9900
C16 H16B 0.9900
C16 C17 1.5205
C17 H17A 0.9900
C17 H17B 0.9900
C17 C18 1.5181
C18 H18A 0.9900
C18 H18B 0.9900
C19 H19 1.0000
C19 C20 1.5203
C19 C24 1.5224
C20 H20A 0.9900
C20 H20B 0.9900
C20 C21 1.5132
C21 H21A 0.9900
C21 H21B 0.9900
C21 C22 1.5230
C22 H22A 0.9900
C22 H22B 0.9900
C22 C23 1.5202
C23 H23A 0.9900
C23 H23B 0.9900
C23 C24 1.5174
C24 H24A 0.9900
C24 H24B 0.9900
C25 H25 1.0000
C25 C26 1.5197
C25 C30 1.5174
C26 H26A 0.9900
C26 H26B 0.9900
C26 C27 1.5202
C27 H27A 0.9900
C27 H27B 0.9900
C27 C28 1.5181
C28 H28A 0.9900
C28 H28B 0.9900
C28 C29 1.5222
C29 H29A 0.9900
C29 H29B 0.9900
C29 C30 1.5225
C30 H30A 0.9900
C30 H30B 0.9900
C31 H31 1.0000
C31 C32 1.4795
C31 C36 1.4635
C32 H32A 0.9900
C32 H32B 0.9900
C32 C33 1.7168
C33 H33A 0.9900
C33 H33B 0.9900
C33 C34 1.4542
C34 H34A 0.9900
C34 H34B 0.9900
C34 C35 1.5286
C35 H35A 0.9900
C35 H35B 0.9900
C35 C36 1.4566
C36 H36A 0.9900
C36 H36B 0.9900
C37 H37 1.0000
C37 C38 1.5347
C37 C42 1.6343
C38 H38A 0.9900
C38 H38B 0.9900
C38 C39 1.5200
C39 H39A 0.9900
C39 H39B 0.9900
C39 C40 1.4149
C40 H40A 0.9900
C40 H40B 0.9900
C40 C41 1.5186
C41 H41A 0.9900
C41 H41B 0.9900
C41 C42 1.4810
C42 H42A 0.9900
C42 H42B 0.9900
C43 H43 1.0000
C43 C44 1.5729
C43 C48 1.4821
C44 H44A 0.9900
C44 H44B 0.9900
C44 C45 1.2969
C45 H45A 0.9900
C45 H45B 0.9900
C45 C46 1.7186
C46 H46A 0.9900
C46 H46B 0.9900
C46 C47 1.6374
C47 H47A 0.9900
C47 H47B 0.9900
C47 C48 1.4875
C48 H48A 0.9900
C48 H48B 0.9900
C49 C50 1.5363
C49 C54 1.5562
C50 H50A 0.9900
C50 H50B 0.9900
C50 C51 1.5146
C51 C52 1.5154
C52 C53 1.5135
C53 H53A 0.9900
C53 H53B 0.9900
C53 C54 1.5165
C54 H54A 0.9900
C54 H54B 0.9900
C55 H55 1.0000
C55 C56 1.5191
C55 C60 1.5213
C56 H56A 0.9900
C56 H56B 0.9900
C56 C57 1.5200
C57 H57A 0.9900
C57 H57B 0.9900
C57 C58 1.5185
C58 H58A 0.9900
C58 H58B 0.9900
C58 C59 1.5250
C59 H59A 0.9900
C59 H59B 0.9900
C59 C60 1.5234
C60 H60A 0.9900
C60 H60B 0.9900
C61 C62 1.5363
C61 C66 1.5182
C62 H62A 0.9900
C62 H62B 0.9900
C62 C63 1.5255
C63 H63A 0.9900
C63 H63B 0.9900
C63 C64 1.5210
C64 H64A 0.9900
C64 H64B 0.9900
C64 C65 1.5240
C65 H65A 0.9900
C65 H65B 0.9900
C65 C66 1.5279
C67 C68 1.5199
C67 C72 1.5203
C68 H68A 0.9900
C68 H68B 0.9900
C68 C69 1.5258
C69 H69A 0.9900
C69 H69B 0.9900
C69 C70 1.5229
C70 C71 1.5243
C71 H71A 0.9900
C71 H71B 0.9900
C71 C72 1.5188
C72 H72A 0.9900
C72 H72B 0.9900
C73 H73 1.0000
C73 C74 1.4068
C73 C78 1.3320
C74 H74A 0.9900
C74 H74B 0.9900
C74 C75 1.4249
C75 H75A 0.9900
C75 H75B 0.9900
C75 C76 1.5553
C76 H76A 0.9900
C76 H76B 0.9900
C76 C77 1.3644
C77 H77A 0.9900
C77 H77B 0.9900
C77 C78 1.3908
C78 H78 0.9500
C79 H79 1.0000
C79 C80 1.4052
C79 C84 1.4162
C80 H80A 0.9900
C80 H80B 0.9900
C80 C81 1.6388
C81 H81A 0.9900
C81 H81B 0.9900
C81 C82 1.5756
C82 H82A 0.9900
C82 H82B 0.9900
C82 C83 1.7035
C83 H83A 0.9900
C83 H83B 0.9900
C83 C84 1.5436
C84 H84A 0.9900
C84 H84B 0.9900
C85 H85 1.0000
C85 C86 1.5192
C85 C90 1.5092
C86 H86A 0.9900
C86 H86B 0.9900
C86 C87 1.5154
C87 H87A 0.9900
C87 H87B 0.9900
C87 C88 1.5187
C88 H88A 0.9900
C88 H88B 0.9900
C88 C89 1.5199
C89 H89A 0.9900
C89 H89B 0.9900
C89 C90 1.5210
C90 H90A 0.9900
C90 H90B 0.9900
C91 H91 1.0000
C91 C92 1.5184
C91 C96 1.5161
C92 H92A 0.9900
C92 H92B 0.9900
C92 C93 1.5207
C93 H93A 0.9900
C93 H93B 0.9900
C93 C94 1.5201
C94 H94A 0.9900
C94 H94B 0.9900
C94 C95 1.5193
C95 H95A 0.9900
C95 H95B 0.9900
C95 C96 1.5196
C96 H96A 0.9900
C96 H96B 0.9900
C97 H97 1.0000
C97 C98 1.5200
C97 C102 1.5199
C98 H98A 0.9900
C98 H98B 0.9900
C98 C99 1.5209
C99 H99A 0.9900
C99 H99B 0.9900
C99 C100 1.5193
C100 H100 0.9900
C100 C101 1.5217
C101 H10C 0.9900
C101 H10D 0.9900
C101 C102 1.5207
C102 H10E 0.9900
C102 H10F 0.9900
C103 H103 1.0000
C103 C104 1.5213
C103 C108 1.5187
C104 H10G 0.9900
C104 H10H 0.9900
C104 C105 1.5230
C105 H10I 0.9900
C105 H10J 0.9900
C105 C106 1.5215
C106 H10K 0.9900
C106 H10L 0.9900
C106 C107 1.5222
C107 H10M 0.9900
C107 H10N 0.9900
C107 C108 1.5223
C108 H10O 0.9900
C108 H10P 0.9900
C109 C110 1.5173
C109 C114 1.5199
C110 H11C 0.9900
C110 H11D 0.9900
C110 C111 1.5169
C111 H11E 0.9900
C111 H11F 0.9900
C111 C112 1.5169
C112 H11G 0.9900
C112 H11H 0.9900
C112 C113 1.5203
C113 H11I 0.9900
C113 H11J 0.9900
C113 C114 1.5205
C114 H11K 0.9900
C114 H11L 0.9900
C115 H115 1.0000
C115 C116 1.5232
C115 C120 1.5214
C116 H11M 0.9900
C116 H11N 0.9900
C116 C117 1.5184
C117 H11O 0.9900
C117 H11P 0.9900
C117 C118 1.5206
C118 H11Q 0.9900
C118 H11R 0.9900
C118 C119 1.5238
C119 H11S 0.9900
C119 H11T 0.9900
C119 C120 1.5252
C120 H12C 0.9900
C120 H12D 0.9900
C121 H121 1.0000
C121 C122 1.4314
C121 C126 1.6096
C122 H12E 0.9900
C122 H12F 0.9900
C122 C123 1.4268
C123 H12G 0.9900
C123 H12H 0.9900
C123 C124 1.4759
C124 H12I 0.9900
C124 H12J 0.9900
C124 C125 1.6282
C125 H12K 0.9900
C125 H12L 0.9900
C125 C126 1.5401
C126 H12M 0.9900
C126 H12N 0.9900
C127 H127 1.0000
C127 C128 1.5173
C127 C132 1.5169
C128 H12O 0.9900
C128 H12P 0.9900
C128 C129 1.5202
C129 H12Q 0.9900
C129 H12R 0.9900
C129 C130 1.5207
C130 H13A 0.9900
C130 H13B 0.9900
C130 C131 1.5123
C131 H13C 0.9900
C131 H13D 0.9900
C131 C132 1.5151
C132 H13E 0.9900
C132 H13F 0.9900
C133 H133 1.0000
C133 C134 1.5124
C133 C138 1.5144
C134 H13G 0.9900
C134 H13H 0.9900
C134 C135 1.5180
C135 C136 1.5237
C136 H13I 0.9900
C136 H13J 0.9900
C136 C137 1.5132
C137 H13K 0.9900
C137 H13L 0.9900
C137 C138 1.5241
C138 H13M 0.9900
C138 H13N 0.9900
C139 H139 1.0000
C139 C140 1.5200
C139 C144 1.5228
C140 H14C 0.9900
C140 H14D 0.9900
C140 C141 1.5207
C141 H14E 0.9900
C141 H14F 0.9900
C141 C142 1.5190
C142 H14G 0.9900
C142 H14H 0.9900
C142 C143 1.5209
C143 H14I 0.9900
C143 H14J 0.9900
C143 C144 1.5236
C144 H14K 0.9900
C144 H14L 0.9900
C145 H145 1.0000
C145 C146 1.5186
C145 C150 1.5204
C146 H14M 0.9900
C146 H14N 0.9900
C146 C147 1.5277
C147 H14O 0.9900
C147 H14P 0.9900
C147 C148 1.5265
C148 H14Q 0.9900
C148 H14R 0.9900
C148 C149 1.5254
C149 H14S 0.9900
C149 H14T 0.9900
C149 C150 1.5231
C150 H15C 0.9900
C150 H15D 0.9900

loop_
_smtbx_masks_void_nr
_smtbx_masks_void_average_x
_smtbx_masks_void_average_y
_smtbx_masks_void_average_z
_smtbx_masks_void_volume
_smtbx_masks_void_count_electrons
1 -0.009 0.074 0.521 7.3 10.4
2 0.009 0.926 0.479 7.3 10.7
3 0.500 0.762 0.262 2040.8 0.0
4 0.259 0.111 0.021 7.3 0.0
5 0.459 0.120 0.170 12.9 0.0
6 0.541 0.880 0.830 12.9 0.0
7 0.741 0.889 0.979 7.3 0.0
